data_4129421
loop_
_publ_author_name
'Arashiba, Kazuya'
'Kinoshita, Eriko'
'Kuriyama, Shogo'
'Eizawa, Aya'
'Nakajima, Kazunari'
'Tanaka, Hiromasa'
'Yoshizawa, Kazunari'
'Nishibayashi, Yoshiaki'

_publ_section_title
;
 Catalytic reduction of dinitrogen to ammonia by use of molybdenum-nitride
 complexes bearing a tridentate triphosphine as catalysts.
;
_journal_issue 17
_journal_name_full 'Journal of the American Chemical Society'
_journal_page_first 5666
_journal_page_last 5669
_journal_paper_doi 10.1021/jacs.5b02579
_journal_volume 137
_journal_year 2015
_chemical_formula_moiety 'C58 H61 B Cl F24 Mo N P3'
_chemical_formula_sum 'C58 H61 B Cl F24 Mo N P3'
_chemical_formula_weight 1463.21
_space_group_IT_number 14
_space_group_name_Hall '-P 2yn'
_space_group_name_H-M_alt 'P 1 21/n 1'
_symmetry_cell_setting monoclinic
_symmetry_Int_Tables_number 14
_symmetry_space_group_name_Hall '-P 2yn'
_symmetry_space_group_name_H-M 'P 1 21/n 1'
_atom_sites_solution_hydrogens geom
_atom_sites_solution_primary direct
_atom_sites_solution_secondary difmap
_cell_angle_alpha 90.0000
_cell_angle_beta 115.902(14)
_cell_angle_gamma 90.0000
_cell_formula_units_Z 4
_cell_length_a 15.486(12)
_cell_length_b 28.395(18)
_cell_length_c 16.019(11)
_cell_measurement_reflns_used 1112
_cell_measurement_temperature 93
_cell_measurement_theta_max 27.47
_cell_measurement_theta_min 3.77
_cell_volume 6336(8)
_computing_cell_refinement 'RAPID AUTO'
_computing_data_collection 'RAPID AUTO (Rigaku, ????)'
_computing_data_reduction 'RAPID AUTO'
_computing_molecular_graphics 'CrystalStructure 4.0'
_computing_publication_material 'CrystalStructure 4.0 (Rigaku, 2010)'
_computing_structure_refinement 'CRYSTALS (Carruthers, et al., 1999)'
_computing_structure_solution SIR97
_diffrn_ambient_temperature 93
_diffrn_detector_area_resol_mean 10.000
_diffrn_measured_fraction_theta_full 0.997
_diffrn_measured_fraction_theta_max 0.997
_diffrn_measurement_device_type 'Rigaku R-AXIS RAPID'
_diffrn_measurement_method \w
_diffrn_radiation_type 'Mo K\a'
_diffrn_radiation_wavelength 0.71075
_diffrn_reflns_av_R_equivalents 0.1965
_diffrn_reflns_limit_h_max 20
_diffrn_reflns_limit_h_min -20
_diffrn_reflns_limit_k_max 36
_diffrn_reflns_limit_k_min -36
_diffrn_reflns_limit_l_max 20
_diffrn_reflns_limit_l_min -20
_diffrn_reflns_number 61056
_diffrn_reflns_theta_full 27.49
_diffrn_reflns_theta_max 27.48
_diffrn_standards_number 0
_exptl_absorpt_coefficient_mu 0.433
_exptl_absorpt_correction_T_max 1.000
_exptl_absorpt_correction_T_min 0.222
_exptl_absorpt_correction_type multi-scan
_exptl_absorpt_process_details 'ABSCOR (Rigaku, 1995)'
_exptl_crystal_colour yellow
_exptl_crystal_density_diffrn 1.534
_exptl_crystal_density_method 'not measured'
_exptl_crystal_description platelet
_exptl_crystal_F_000 2964.00
_exptl_crystal_size_max 0.130
_exptl_crystal_size_mid 0.100
_exptl_crystal_size_min 0.000
_refine_diff_density_max 3.790
_refine_diff_density_min -2.720
_refine_ls_extinction_method none
_refine_ls_goodness_of_fit_ref 1.006
_refine_ls_hydrogen_treatment constr
_refine_ls_number_parameters 890
_refine_ls_number_reflns 14504
_refine_ls_R_factor_gt 0.1085
_refine_ls_shift/su_max 0.004
_refine_ls_structure_factor_coef Fsqd
_refine_ls_weighting_details 'w = 1/[1.7000\s(Fo^2^)]/(4Fo^2^)'
_refine_ls_weighting_scheme calc
_refine_ls_wR_factor_ref 0.2343
_reflns_number_gt 6530
_reflns_number_total 14504
_reflns_threshold_expression F^2^>2.0\s(F^2^)
_cod_data_source_file ja5b02579_si_003.cif
_cod_data_source_block 20140120-2
_cod_database_code 4129421

loop_
_symmetry_equiv_pos_site_id
_symmetry_equiv_pos_as_xyz
1 +X,+Y,+Z
2 1/2-X,1/2+Y,1/2-Z
3 -X,-Y,-Z
4 1/2+X,1/2-Y,1/2+Z

loop_
_atom_site_label
_atom_site_type_symbol
_atom_site_fract_x
_atom_site_fract_y
_atom_site_fract_z
_atom_site_U_iso_or_equiv
_atom_site_adp_type
_atom_site_occupancy
_atom_site_symmetry_multiplicity
_atom_site_calc_flag
_atom_site_refinement_flags
Mo1 Mo 0.61957(5) 0.28713(2) 0.61034(4) 0.0522(2) Uani 1.0 4 d .
Cl1 Cl 0.59235(17) 0.29860(7) 0.45496(12) 0.0708(7) Uani 1.0 4 d .
P1 P 0.50673(14) 0.35348(6) 0.61766(11) 0.0482(6) Uani 1.0 4 d .
P2 P 0.68751(14) 0.30408(5) 0.78040(11) 0.0472(5) Uani 1.0 4 d .
P3 P 0.78917(15) 0.25073(6) 0.67137(12) 0.0534(6) Uani 1.0 4 d .
F1 F 0.4053(4) 0.0850(2) 0.4174(4) 0.111(2) Uani 1.0 4 d .
F2 F 0.4572(5) 0.0702(3) 0.5572(5) 0.137(3) Uani 1.0 4 d .
F3 F 0.4949(4) 0.13247(16) 0.5126(5) 0.122(3) Uani 1.0 4 d .
F4 F 0.7664(5) -0.02896(17) 0.6962(3) 0.126(2) Uani 1.0 4 d .
F5 F 0.8297(4) 0.03705(14) 0.7297(3) 0.0938(16) Uani 1.0 4 d .
F6 F 0.8683(6) -0.0119(3) 0.6533(4) 0.157(3) Uani 1.0 4 d .
F7 F 0.6920(4) -0.13677(13) 0.4316(3) 0.0716(15) Uani 1.0 4 d .
F8 F 0.5797(4) -0.14165(15) 0.2969(3) 0.0913(17) Uani 1.0 4 d .
F9 F 0.7121(5) -0.17899(14) 0.3309(4) 0.102(2) Uani 1.0 4 d .
F10 F 0.895(3) -0.1082(9) 0.191(3) 0.144(14) Uani 0.5000 4 d .
F11 F 0.8287(15) -0.0485(16) 0.1076(12) 0.142(10) Uani 0.5000 4 d .
F12 F 0.9441(18) -0.0395(13) 0.233(2) 0.135(9) Uani 0.5000 4 d .
F13 F 0.9380(19) -0.0884(15) 0.230(3) 0.141(13) Uani 0.5000 4 d .
F14 F 0.8104(17) -0.0934(10) 0.1089(16) 0.122(8) Uani 0.5000 4 d .
F15 F 0.876(3) -0.0312(6) 0.154(3) 0.107(9) Uani 0.5000 4 d .
F16 F 0.3563(4) -0.05225(18) 0.1703(4) 0.102(2) Uani 1.0 4 d .
F17 F 0.2714(5) -0.0250(2) 0.0391(4) 0.138(3) Uani 1.0 4 d .
F18 F 0.2829(5) 0.0090(3) 0.1579(6) 0.145(3) Uani 1.0 4 d .
F19 F 0.4413(4) 0.06132(12) -0.1047(3) 0.0698(14) Uani 1.0 4 d .
F20 F 0.4387(4) 0.12696(13) -0.0429(3) 0.0798(16) Uani 1.0 4 d .
F21 F 0.5721(4) 0.09696(16) -0.0218(3) 0.0811(17) Uani 1.0 4 d .
F22 F 0.7030(3) 0.21626(12) 0.2064(3) 0.0585(13) Uani 1.0 4 d .
F23 F 0.8253(3) 0.24606(12) 0.3211(3) 0.0661(14) Uani 1.0 4 d .
F24 F 0.6958(4) 0.23018(13) 0.3347(3) 0.0643(14) Uani 1.0 4 d .
F25 F 1.0325(3) 0.06459(14) 0.5314(3) 0.0869(16) Uani 1.0 4 d .
F26 F 1.0589(4) 0.13736(15) 0.5417(3) 0.0976(17) Uani 1.0 4 d .
F27 F 1.0752(4) 0.0998(2) 0.4401(4) 0.100(2) Uani 1.0 4 d .
N1 N 0.5559(5) 0.23862(18) 0.6071(4) 0.065(2) Uani 1.0 4 d .
C1 C 0.3832(6) 0.3308(3) 0.5895(5) 0.051(3) Uani 1.0 4 d .
C2 C 0.3390(6) 0.3100(3) 0.4917(5) 0.065(3) Uani 1.0 4 d .
C3 C 0.3188(6) 0.3682(3) 0.5999(5) 0.068(3) Uani 1.0 4 d .
C4 C 0.3921(7) 0.2904(3) 0.6564(5) 0.073(3) Uani 1.0 4 d .
C5 C 0.5043(6) 0.4082(2) 0.5508(5) 0.053(3) Uani 1.0 4 d .
C6 C 0.4436(7) 0.4028(3) 0.4487(5) 0.087(3) Uani 1.0 4 d .
C7 C 0.4718(7) 0.4518(3) 0.5865(5) 0.080(3) Uani 1.0 4 d .
C8 C 0.6059(6) 0.4177(3) 0.5679(5) 0.068(3) Uani 1.0 4 d .
C9 C 0.5525(6) 0.3732(2) 0.7386(5) 0.053(2) Uani 1.0 4 d .
C10 C 0.6626(5) 0.36517(18) 0.7938(4) 0.049(2) Uani 1.0 4 d .
C11 C 0.6418(5) 0.2698(2) 0.8485(4) 0.0450(19) Uani 1.0 4 d .
C12 C 0.6558(6) 0.2869(3) 0.9337(5) 0.060(3) Uani 1.0 4 d .
C13 C 0.6242(6) 0.2615(3) 0.9898(5) 0.064(3) Uani 1.0 4 d .
C14 C 0.5801(6) 0.2184(3) 0.9607(5) 0.056(3) Uani 1.0 4 d .
C15 C 0.5678(6) 0.2019(3) 0.8758(5) 0.066(3) Uani 1.0 4 d .
C16 C 0.5976(6) 0.2268(3) 0.8212(5) 0.055(3) Uani 1.0 4 d .
C17 C 0.8172(5) 0.2971(3) 0.8377(5) 0.052(2) Uani 1.0 4 d .
C18 C 0.8416(6) 0.2510(2) 0.7989(5) 0.055(3) Uani 1.0 4 d .
C19 C 0.7915(6) 0.1866(3) 0.6443(5) 0.061(3) Uani 1.0 4 d .
C20 C 0.7407(7) 0.1599(3) 0.6909(6) 0.082(4) Uani 1.0 4 d .
C21 C 0.8956(7) 0.1679(3) 0.6764(7) 0.098(4) Uani 1.0 4 d .
C22 C 0.7370(7) 0.1777(3) 0.5413(5) 0.076(3) Uani 1.0 4 d .
C23 C 0.8686(7) 0.2884(3) 0.6404(6) 0.074(3) Uani 1.0 4 d .
C24 C 0.8336(7) 0.3403(3) 0.6362(6) 0.087(4) Uani 1.0 4 d .
C25 C 0.9719(7) 0.2868(3) 0.7083(6) 0.093(4) Uani 1.0 4 d .
C26 C 0.8588(7) 0.2774(3) 0.5425(6) 0.077(3) Uani 1.0 4 d .
C27 C 0.6586(6) 0.0409(2) 0.4096(4) 0.046(2) Uani 1.0 4 d .
C28 C 0.5821(6) 0.0621(2) 0.4155(5) 0.046(2) Uani 1.0 4 d .
C29 C 0.5700(6) 0.0641(2) 0.4970(5) 0.049(3) Uani 1.0 4 d .
C30 C 0.6392(6) 0.0456(2) 0.5773(5) 0.054(3) Uani 1.0 4 d .
C31 C 0.7198(6) 0.0257(2) 0.5753(5) 0.055(3) Uani 1.0 4 d .
C32 C 0.7286(6) 0.02261(19) 0.4935(5) 0.051(2) Uani 1.0 4 d .
C33 C 0.4846(7) 0.0873(3) 0.4963(6) 0.066(3) Uani 1.0 4 d .
C34 C 0.7970(8) 0.0074(3) 0.6625(6) 0.074(3) Uani 1.0 4 d .
C35 C 0.7183(5) -0.0113(3) 0.3047(5) 0.046(2) Uani 1.0 4 d .
C36 C 0.6884(5) -0.0525(3) 0.3316(4) 0.053(2) Uani 1.0 4 d .
C37 C 0.7128(6) -0.0973(3) 0.3120(5) 0.056(3) Uani 1.0 4 d .
C38 C 0.7687(6) -0.1018(3) 0.2656(5) 0.058(3) Uani 1.0 4 d .
C39 C 0.7997(6) -0.0620(3) 0.2398(5) 0.051(3) Uani 1.0 4 d .
C40 C 0.7750(5) -0.0175(2) 0.2581(5) 0.049(2) Uani 1.0 4 d .
C41 C 0.6752(7) -0.1387(3) 0.3426(6) 0.067(3) Uani 1.0 4 d .
C42 C 0.8622(8) -0.0661(4) 0.1916(7) 0.072(4) Uani 1.0 4 d .
C43 C 0.5778(5) 0.0440(2) 0.2216(5) 0.044(2) Uani 1.0 4 d .
C44 C 0.4970(6) 0.0183(2) 0.2108(5) 0.051(3) Uani 1.0 4 d .
C45 C 0.4135(6) 0.0149(3) 0.1272(5) 0.052(3) Uani 1.0 4 d .
C46 C 0.4110(6) 0.0367(2) 0.0499(5) 0.052(3) Uani 1.0 4 d .
C47 C 0.4910(6) 0.0619(2) 0.0562(5) 0.049(2) Uani 1.0 4 d .
C48 C 0.5711(6) 0.0648(2) 0.1399(5) 0.054(3) Uani 1.0 4 d .
C49 C 0.3330(7) -0.0132(3) 0.1238(6) 0.068(3) Uani 1.0 4 d .
C50 C 0.4867(7) 0.0868(3) -0.0261(5) 0.059(3) Uani 1.0 4 d .
C51 C 0.7529(5) 0.0828(2) 0.3328(4) 0.046(2) Uani 1.0 4 d .
C52 C 0.7255(6) 0.1287(2) 0.3063(4) 0.048(2) Uani 1.0 4 d .
C53 C 0.7919(6) 0.1659(2) 0.3319(4) 0.044(2) Uani 1.0 4 d .
C54 C 0.8884(5) 0.1578(3) 0.3893(4) 0.048(2) Uani 1.0 4 d .
C55 C 0.9161(5) 0.1123(3) 0.4181(4) 0.048(2) Uani 1.0 4 d .
C56 C 0.8528(5) 0.0759(3) 0.3900(4) 0.049(2) Uani 1.0 4 d .
C57 C 0.7555(6) 0.2145(3) 0.2991(5) 0.051(3) Uani 1.0 4 d .
C58 C 1.0199(6) 0.1028(3) 0.4818(6) 0.056(3) Uani 1.0 4 d .
B1 B 0.6768(6) 0.0398(3) 0.3162(5) 0.050(3) Uani 1.0 4 d .
H1 H 0.3276 0.3343 0.4464 0.0732 Uiso 1.0 4 calc R
H2 H 0.3808 0.2866 0.4859 0.0733 Uiso 1.0 4 calc R
H3 H 0.2791 0.2957 0.4817 0.0733 Uiso 1.0 4 calc R
H4 H 0.2587 0.3547 0.5913 0.0821 Uiso 1.0 4 calc R
H5 H 0.3515 0.3804 0.6618 0.0820 Uiso 1.0 4 calc R
H6 H 0.3073 0.3933 0.5561 0.0820 Uiso 1.0 4 calc R
H7 H 0.3299 0.2778 0.6433 0.0848 Uiso 1.0 4 calc R
H8 H 0.4308 0.2662 0.6480 0.0847 Uiso 1.0 4 calc R
H9 H 0.4223 0.3014 0.7194 0.0848 Uiso 1.0 4 calc R
H10 H 0.4472 0.4295 0.4135 0.0907 Uiso 1.0 4 calc R
H11 H 0.4669 0.3754 0.4300 0.0907 Uiso 1.0 4 calc R
H12 H 0.3781 0.3979 0.4375 0.0907 Uiso 1.0 4 calc R
H13 H 0.4740 0.4789 0.5517 0.0969 Uiso 1.0 4 calc R
H14 H 0.4072 0.4471 0.5783 0.0969 Uiso 1.0 4 calc R
H15 H 0.5132 0.4567 0.6510 0.0969 Uiso 1.0 4 calc R
H16 H 0.6470 0.4227 0.6325 0.0787 Uiso 1.0 4 calc R
H17 H 0.6277 0.3907 0.5464 0.0788 Uiso 1.0 4 calc R
H18 H 0.6078 0.4449 0.5332 0.0787 Uiso 1.0 4 calc R
H19 H 0.5479 0.4064 0.7508 0.0606 Uiso 1.0 4 calc R
H20 H 0.5320 0.3565 0.7796 0.0607 Uiso 1.0 4 calc R
H21 H 0.6740 0.3763 0.8549 0.0539 Uiso 1.0 4 calc R
H22 H 0.6876 0.3894 0.7676 0.0540 Uiso 1.0 4 calc R
H23 H 0.6857 0.3159 0.9535 0.0685 Uiso 1.0 4 calc R
H24 H 0.6314 0.2740 1.0461 0.0756 Uiso 1.0 4 calc R
H25 H 0.5602 0.2014 0.9988 0.0630 Uiso 1.0 4 calc R
H26 H 0.5395 0.1726 0.8561 0.0727 Uiso 1.0 4 calc R
H27 H 0.5865 0.2157 0.7627 0.0622 Uiso 1.0 4 calc R
H28 H 0.8554 0.3209 0.8259 0.0562 Uiso 1.0 4 calc R
H29 H 0.8458 0.2920 0.9043 0.0563 Uiso 1.0 4 calc R
H30 H 0.8190 0.2273 0.8283 0.0638 Uiso 1.0 4 calc R
H31 H 0.9111 0.2508 0.8318 0.0637 Uiso 1.0 4 calc R
H32 H 0.7422 0.1269 0.6785 0.1017 Uiso 1.0 4 calc R
H33 H 0.7734 0.1652 0.7566 0.1018 Uiso 1.0 4 calc R
H34 H 0.6752 0.1701 0.6681 0.1017 Uiso 1.0 4 calc R
H35 H 0.8934 0.1352 0.6603 0.1149 Uiso 1.0 4 calc R
H36 H 0.9262 0.1855 0.6457 0.1150 Uiso 1.0 4 calc R
H37 H 0.9314 0.1714 0.7424 0.1150 Uiso 1.0 4 calc R
H38 H 0.6716 0.1878 0.5196 0.0912 Uiso 1.0 4 calc R
H39 H 0.7666 0.1947 0.5088 0.0912 Uiso 1.0 4 calc R
H40 H 0.7385 0.1446 0.5300 0.0912 Uiso 1.0 4 calc R
H41 H 0.8721 0.3607 0.6184 0.1068 Uiso 1.0 4 calc R
H42 H 0.7676 0.3429 0.5919 0.1068 Uiso 1.0 4 calc R
H43 H 0.8402 0.3492 0.6965 0.1068 Uiso 1.0 4 calc R
H44 H 1.0043 0.3116 0.6923 0.1160 Uiso 1.0 4 calc R
H45 H 0.9741 0.2932 0.7681 0.1159 Uiso 1.0 4 calc R
H46 H 1.0030 0.2574 0.7103 0.1160 Uiso 1.0 4 calc R
H47 H 0.8876 0.2477 0.5410 0.0998 Uiso 1.0 4 calc R
H48 H 0.7915 0.2764 0.5013 0.0998 Uiso 1.0 4 calc R
H49 H 0.8888 0.3019 0.5231 0.0998 Uiso 1.0 4 calc R
H50 H 0.5353 0.0751 0.3613 0.0525 Uiso 1.0 4 calc R
H51 H 0.6363 0.0478 0.6340 0.0631 Uiso 1.0 4 calc R
H52 H 0.7836 0.0091 0.4940 0.0555 Uiso 1.0 4 calc R
H53 H 0.6503 -0.0498 0.3630 0.0569 Uiso 1.0 4 calc R
H54 H 0.7849 -0.1317 0.2531 0.0629 Uiso 1.0 4 calc R
H55 H 0.7965 0.0095 0.2399 0.0514 Uiso 1.0 4 calc R
H56 H 0.4977 0.0032 0.2627 0.0590 Uiso 1.0 4 calc R
H57 H 0.3569 0.0340 -0.0066 0.0566 Uiso 1.0 4 calc R
H58 H 0.6220 0.0835 0.1438 0.0626 Uiso 1.0 4 calc R
H59 H 0.6612 0.1351 0.2682 0.0522 Uiso 1.0 4 calc R
H60 H 0.9323 0.1825 0.4065 0.0558 Uiso 1.0 4 calc R
H61 H 0.8761 0.0455 0.4071 0.0568 Uiso 1.0 4 calc R

loop_
_atom_site_aniso_label
_atom_site_aniso_U_11
_atom_site_aniso_U_22
_atom_site_aniso_U_33
_atom_site_aniso_U_12
_atom_site_aniso_U_13
_atom_site_aniso_U_23
Mo1 0.0664(5) 0.0392(4) 0.0423(4) 0.0056(3) 0.0155(4) -0.0009(3)
Cl1 0.0811(16) 0.0766(14) 0.0539(11) 0.0036(11) 0.0286(11) 0.0043(9)
P1 0.0563(13) 0.0352(9) 0.0436(10) -0.0021(9) 0.0130(9) 0.0011(7)
P2 0.0566(13) 0.0321(9) 0.0409(10) 0.0009(8) 0.0102(9) -0.0013(7)
P3 0.0612(14) 0.0446(11) 0.0549(11) 0.0002(9) 0.0258(11) 0.0019(8)
F1 0.065(4) 0.156(5) 0.099(4) 0.019(4) 0.024(4) -0.040(4)
F2 0.160(7) 0.149(6) 0.171(6) 0.078(5) 0.135(6) 0.069(5)
F3 0.091(5) 0.057(3) 0.226(7) -0.000(3) 0.077(5) -0.047(4)
F4 0.171(7) 0.073(4) 0.069(3) -0.009(4) -0.007(4) 0.029(3)
F5 0.114(5) 0.058(3) 0.053(3) 0.013(3) -0.015(3) -0.004(2)
F6 0.156(7) 0.243(8) 0.051(3) 0.126(7) 0.026(4) 0.032(4)
F7 0.084(4) 0.056(3) 0.065(3) 0.001(3) 0.024(3) 0.006(2)
F8 0.089(4) 0.085(4) 0.071(3) -0.034(3) 0.009(3) 0.002(3)
F9 0.160(6) 0.039(3) 0.131(5) 0.002(3) 0.085(4) -0.007(3)
F10 0.18(4) 0.076(11) 0.24(4) 0.059(16) 0.16(3) 0.034(15)
F11 0.080(12) 0.29(4) 0.038(8) 0.072(17) 0.014(8) 0.041(13)
F12 0.113(15) 0.18(2) 0.131(16) -0.055(14) 0.069(12) -0.045(15)
F13 0.070(14) 0.23(4) 0.14(2) 0.09(2) 0.069(13) 0.10(3)
F14 0.16(2) 0.127(12) 0.130(16) -0.031(14) 0.107(16) -0.048(12)
F15 0.17(3) 0.075(9) 0.147(18) 0.033(13) 0.137(18) 0.030(13)
F16 0.077(4) 0.094(4) 0.125(4) -0.017(3) 0.034(4) 0.039(4)
F17 0.119(6) 0.169(6) 0.083(4) -0.082(5) 0.005(4) 0.005(4)
F18 0.083(5) 0.125(5) 0.259(9) -0.017(4) 0.106(6) -0.044(5)
F19 0.093(4) 0.056(3) 0.046(3) 0.005(3) 0.017(3) -0.0023(18)
F20 0.116(5) 0.046(3) 0.068(3) 0.020(3) 0.032(3) 0.010(2)
F21 0.073(4) 0.109(4) 0.056(3) -0.009(3) 0.023(3) 0.013(3)
F22 0.072(3) 0.048(3) 0.049(3) 0.009(2) 0.021(3) 0.0088(17)
F23 0.071(4) 0.039(3) 0.077(3) -0.006(2) 0.021(3) 0.0044(19)
F24 0.075(4) 0.054(3) 0.063(3) 0.009(3) 0.029(3) -0.0015(19)
F25 0.060(3) 0.075(3) 0.088(4) -0.004(3) -0.002(3) 0.041(3)
F26 0.080(4) 0.069(3) 0.086(4) -0.010(3) -0.016(3) -0.007(3)
F27 0.054(4) 0.171(6) 0.070(4) 0.028(4) 0.022(3) 0.031(3)
N1 0.088(6) 0.043(4) 0.069(4) -0.014(4) 0.040(4) -0.017(3)
C1 0.051(5) 0.044(4) 0.053(4) -0.000(4) 0.019(4) -0.001(3)
C2 0.052(6) 0.074(5) 0.057(5) -0.003(4) 0.012(4) -0.014(4)
C3 0.060(6) 0.076(6) 0.069(5) -0.006(5) 0.028(5) 0.001(4)
C4 0.078(7) 0.057(5) 0.076(6) -0.012(5) 0.028(5) 0.004(4)
C5 0.060(6) 0.033(4) 0.061(5) -0.003(4) 0.022(4) 0.006(3)
C6 0.101(8) 0.073(6) 0.052(5) -0.004(5) 0.002(5) 0.024(4)
C7 0.113(8) 0.046(5) 0.083(6) 0.008(5) 0.044(6) 0.019(4)
C8 0.070(6) 0.063(5) 0.064(5) -0.004(5) 0.023(5) 0.017(4)
C9 0.071(6) 0.026(4) 0.055(4) 0.001(4) 0.020(4) -0.003(3)
C10 0.066(5) 0.024(3) 0.045(4) -0.006(3) 0.012(4) -0.003(3)
C11 0.044(5) 0.038(4) 0.043(4) 0.004(3) 0.010(4) 0.003(3)
C12 0.088(7) 0.036(4) 0.048(4) 0.009(4) 0.021(5) 0.001(3)
C13 0.088(7) 0.052(5) 0.049(5) 0.018(5) 0.027(5) 0.006(4)
C14 0.059(6) 0.057(5) 0.042(4) 0.007(4) 0.012(4) 0.011(4)
C15 0.076(7) 0.056(5) 0.050(5) -0.021(4) 0.013(5) 0.004(4)
C16 0.076(6) 0.040(4) 0.039(4) -0.006(4) 0.017(4) -0.003(3)
C17 0.044(5) 0.054(5) 0.043(4) -0.005(4) 0.005(4) 0.006(3)
C18 0.067(6) 0.040(4) 0.052(4) 0.002(4) 0.021(4) -0.001(3)
C19 0.066(6) 0.047(5) 0.064(5) 0.004(4) 0.024(5) -0.016(4)
C20 0.125(9) 0.049(5) 0.080(6) -0.030(5) 0.053(6) -0.008(4)
C21 0.072(7) 0.085(7) 0.130(8) 0.016(6) 0.037(7) -0.016(6)
C22 0.100(8) 0.062(5) 0.066(5) -0.005(5) 0.035(5) -0.009(4)
C23 0.057(6) 0.085(7) 0.075(6) -0.015(5) 0.024(5) 0.002(5)
C24 0.087(8) 0.074(6) 0.106(7) -0.012(5) 0.047(6) 0.015(5)
C25 0.072(7) 0.109(8) 0.110(8) -0.019(6) 0.048(6) 0.005(6)
C26 0.091(8) 0.077(6) 0.081(6) -0.008(5) 0.054(6) 0.010(5)
C27 0.059(5) 0.029(4) 0.043(4) -0.006(4) 0.016(4) -0.006(3)
C28 0.054(5) 0.032(4) 0.046(4) -0.000(4) 0.016(4) 0.006(3)
C29 0.059(5) 0.032(4) 0.061(5) 0.001(4) 0.031(4) -0.003(3)
C30 0.080(6) 0.030(4) 0.048(4) -0.002(4) 0.024(4) -0.003(3)
C31 0.083(7) 0.026(4) 0.054(5) 0.001(4) 0.028(5) -0.004(3)
C32 0.056(5) 0.032(4) 0.051(4) 0.004(3) 0.010(4) -0.003(3)
C33 0.082(7) 0.060(6) 0.071(6) -0.001(5) 0.049(6) -0.006(4)
C34 0.100(8) 0.055(5) 0.047(5) 0.024(5) 0.013(5) 0.010(4)
C35 0.041(5) 0.043(4) 0.046(4) 0.003(3) 0.011(4) -0.003(3)
C36 0.058(5) 0.046(4) 0.039(4) -0.007(4) 0.007(4) -0.003(3)
C37 0.056(6) 0.044(5) 0.044(4) 0.002(4) -0.001(4) -0.004(3)
C38 0.061(6) 0.048(5) 0.049(4) 0.012(4) 0.008(4) -0.010(4)
C39 0.046(5) 0.055(5) 0.047(4) 0.005(4) 0.016(4) -0.002(4)
C40 0.044(5) 0.037(4) 0.047(4) 0.002(3) 0.004(4) 0.003(3)
C41 0.068(7) 0.050(5) 0.060(5) -0.004(4) 0.007(5) -0.008(4)
C42 0.068(8) 0.072(7) 0.076(7) 0.005(6) 0.032(6) 0.006(6)
C43 0.046(5) 0.031(4) 0.048(4) 0.008(3) 0.015(4) 0.005(3)
C44 0.055(5) 0.042(4) 0.051(4) -0.002(4) 0.018(4) -0.005(3)
C45 0.048(5) 0.038(4) 0.061(5) -0.001(4) 0.015(4) -0.002(4)
C46 0.052(5) 0.040(4) 0.050(5) 0.006(4) 0.008(4) -0.003(3)
C47 0.061(6) 0.035(4) 0.041(4) 0.006(4) 0.012(4) 0.004(3)
C48 0.061(6) 0.034(4) 0.061(5) -0.000(4) 0.021(4) 0.001(3)
C49 0.061(7) 0.072(6) 0.069(6) -0.004(5) 0.026(5) -0.012(5)
C50 0.056(6) 0.049(5) 0.049(5) 0.010(4) 0.002(5) 0.001(4)
C51 0.056(5) 0.041(4) 0.033(4) 0.008(4) 0.011(4) -0.004(3)
C52 0.051(5) 0.046(4) 0.033(4) 0.000(4) 0.007(4) -0.003(3)
C53 0.053(5) 0.038(4) 0.038(4) 0.006(4) 0.018(4) -0.001(3)
C54 0.055(5) 0.046(4) 0.039(4) -0.008(4) 0.017(4) -0.005(3)
C55 0.047(5) 0.047(4) 0.042(4) -0.000(4) 0.010(4) 0.007(3)
C56 0.052(5) 0.047(4) 0.044(4) 0.001(4) 0.016(4) -0.001(3)
C57 0.060(6) 0.047(4) 0.041(4) 0.002(4) 0.015(4) -0.001(3)
C58 0.041(5) 0.063(5) 0.054(5) 0.005(4) 0.011(4) 0.008(4)
B1 0.046(6) 0.045(5) 0.041(5) -0.003(4) 0.003(4) 0.007(4)

loop_
_atom_type_symbol
_atom_type_description
_atom_type_scat_dispersion_real
_atom_type_scat_dispersion_imag
_atom_type_scat_source
C C 0.0033 0.0016
;
International Tables for Crystallography
(1992, Vol. C, Tables 4.2.6.8 and 6.1.1.4)
;
H H 0.0000 0.0000
;
International Tables for Crystallography
(1992, Vol. C, Table 6.1.1.4)
;
B B 0.0013 0.0007
;
International Tables for Crystallography
(1992, Vol. C, Tables 4.2.6.8 and 6.1.1.4)
;
N N 0.0061 0.0033
;
International Tables for Crystallography
(1992, Vol. C, Tables 4.2.6.8 and 6.1.1.4)
;
F F 0.0171 0.0103
;
International Tables for Crystallography
(1992, Vol. C, Tables 4.2.6.8 and 6.1.1.4)
;
P P 0.1023 0.0942
;
International Tables for Crystallography
(1992, Vol. C, Tables 4.2.6.8 and 6.1.1.4)
;
Cl Cl 0.1484 0.1585
;
International Tables for Crystallography
(1992, Vol. C, Tables 4.2.6.8 and 6.1.1.4)
;
Mo Mo -1.6832 0.6857
;
International Tables for Crystallography
(1992, Vol. C, Tables 4.2.6.8 and 6.1.1.4)
;

loop_
_geom_angle_atom_site_label_1
_geom_angle_atom_site_label_2
_geom_angle_atom_site_label_3
_geom_angle
_geom_angle_publ_flag
Cl1 Mo1 P1 97.66(8) yes
Cl1 Mo1 P2 156.80(8) yes
Cl1 Mo1 P3 97.94(9) yes
Cl1 Mo1 N1 104.4(2) yes
P1 Mo1 P2 77.48(6) yes
P1 Mo1 P3 149.59(6) yes
P1 Mo1 N1 101.4(3) yes
P2 Mo1 P3 77.91(7) yes
P2 Mo1 N1 98.8(2) yes
P3 Mo1 N1 99.8(3) yes
Mo1 P1 C1 112.0(3) yes
Mo1 P1 C5 114.8(3) yes
Mo1 P1 C9 108.1(3) yes
C1 P1 C5 112.5(4) yes
C1 P1 C9 104.0(4) yes
C5 P1 C9 104.6(3) yes
Mo1 P2 C10 107.7(2) yes
Mo1 P2 C11 117.48(19) yes
Mo1 P2 C17 112.1(3) yes
C10 P2 C11 106.4(4) yes
C10 P2 C17 106.9(3) yes
C11 P2 C17 105.8(3) yes
Mo1 P3 C18 107.5(3) yes
Mo1 P3 C19 114.8(3) yes
Mo1 P3 C23 110.6(3) yes
C18 P3 C19 102.5(3) yes
C18 P3 C23 105.8(4) yes
C19 P3 C23 114.6(5) yes
F13 F10 F14 124(4) yes
F13 F10 C42 66(3) yes
F14 F10 C42 62.8(19) yes
F14 F11 F15 127(4) yes
F14 F11 C42 67(2) yes
F15 F11 C42 64(3) yes
F13 F12 F15 98(3) yes
F13 F12 C42 53.1(17) yes
F15 F12 C42 55.5(18) yes
F10 F13 F12 132(4) yes
F10 F13 C42 73(3) yes
F12 F13 C42 63(3) yes
F10 F14 F11 100(2) yes
F10 F14 C42 53.2(15) yes
F11 F14 C42 56.8(14) yes
F11 F15 F12 137(4) yes
F11 F15 C42 74(3) yes
F12 F15 C42 67(3) yes
P1 C1 C2 109.4(7) yes
P1 C1 C3 112.6(5) yes
P1 C1 C4 108.5(5) yes
C2 C1 C3 111.2(6) yes
C2 C1 C4 106.9(6) yes
C3 C1 C4 108.0(8) yes
P1 C5 C6 112.7(5) yes
P1 C5 C7 112.5(7) yes
P1 C5 C8 106.7(5) yes
C6 C5 C7 109.6(6) yes
C6 C5 C8 109.0(8) yes
C7 C5 C8 105.9(6) yes
P1 C9 C10 112.1(6) yes
P2 C10 C9 108.1(4) yes
P2 C11 C12 118.2(5) yes
P2 C11 C16 123.6(6) yes
C12 C11 C16 118.1(8) yes
C11 C12 C13 120.6(7) yes
C12 C13 C14 120.1(8) yes
C13 C14 C15 118.2(8) yes
C14 C15 C16 121.6(7) yes
C11 C16 C15 121.4(7) yes
P2 C17 C18 107.2(4) yes
P3 C18 C17 112.3(4) yes
P3 C19 C20 107.9(7) yes
P3 C19 C21 112.2(6) yes
P3 C19 C22 110.9(5) yes
C20 C19 C21 110.7(7) yes
C20 C19 C22 107.1(7) yes
C21 C19 C22 107.9(8) yes
P3 C23 C24 107.4(8) yes
P3 C23 C25 114.5(7) yes
P3 C23 C26 112.0(6) yes
C24 C23 C25 107.4(7) yes
C24 C23 C26 105.6(7) yes
C25 C23 C26 109.5(9) yes
C28 C27 C32 115.2(7) yes
C28 C27 B1 124.8(6) yes
C32 C27 B1 119.8(8) yes
C27 C28 C29 123.7(6) yes
C28 C29 C30 119.6(8) yes
C28 C29 C33 119.8(6) yes
C30 C29 C33 120.7(8) yes
C29 C30 C31 118.5(8) yes
C30 C31 C32 120.9(6) yes
C30 C31 C34 119.1(9) yes
C32 C31 C34 120.0(9) yes
C27 C32 C31 122.0(8) yes
F1 C33 F2 103.0(9) yes
F1 C33 F3 102.6(7) yes
F1 C33 C29 116.2(8) yes
F2 C33 F3 105.3(9) yes
F2 C33 C29 114.2(7) yes
F3 C33 C29 114.0(9) yes
F4 C34 F5 104.3(8) yes
F4 C34 F6 100.9(8) yes
F4 C34 C31 111.6(8) yes
F5 C34 F6 109.2(8) yes
F5 C34 C31 114.8(7) yes
F6 C34 C31 114.7(9) yes
C36 C35 C40 115.7(7) yes
C36 C35 B1 120.7(8) yes
C40 C35 B1 123.1(7) yes
C35 C36 C37 122.2(8) yes
C36 C37 C38 120.2(8) yes
C36 C37 C41 117.5(9) yes
C38 C37 C41 122.3(7) yes
C37 C38 C39 118.4(8) yes
C38 C39 C40 121.7(9) yes
C38 C39 C42 119.3(8) yes
C40 C39 C42 119.0(8) yes
C35 C40 C39 121.7(7) yes
F7 C41 F8 103.9(9) yes
F7 C41 F9 106.9(6) yes
F7 C41 C37 113.5(6) yes
F8 C41 F9 108.1(6) yes
F8 C41 C37 111.7(6) yes
F9 C41 C37 112.3(9) yes
F10 C42 F11 109(3) yes
F10 C42 F12 103(3) yes
F10 C42 F13 41(3) yes
F10 C42 F14 64(2) yes
F10 C42 F15 126(4) yes
F10 C42 C39 115(3) yes
F11 C42 F12 99(2) yes
F11 C42 F13 125(3) yes
F11 C42 F14 57(3) yes
F11 C42 F15 43(3) yes
F11 C42 C39 116.6(14) yes
F12 C42 F13 64(3) yes
F12 C42 F14 140(3) yes
F12 C42 F15 58(2) yes
F12 C42 C39 112.6(17) yes
F13 C42 F14 102(3) yes
F13 C42 F15 109(3) yes
F13 C42 C39 118(2) yes
F14 C42 F15 97(2) yes
F14 C42 C39 107.1(14) yes
F15 C42 C39 119(2) yes
C44 C43 C48 114.2(6) yes
C44 C43 B1 120.5(6) yes
C48 C43 B1 124.1(7) yes
C43 C44 C45 123.9(7) yes
C44 C45 C46 119.0(8) yes
C44 C45 C49 119.3(8) yes
C46 C45 C49 121.7(6) yes
C45 C46 C47 119.5(6) yes
C46 C47 C48 119.7(7) yes
C46 C47 C50 119.4(6) yes
C48 C47 C50 120.9(8) yes
C43 C48 C47 123.7(8) yes
F16 C49 F17 105.5(7) yes
F16 C49 F18 103.9(9) yes
F16 C49 C45 115.3(8) yes
F17 C49 F18 105.1(8) yes
F17 C49 C45 113.7(9) yes
F18 C49 C45 112.3(8) yes
F19 C50 F20 104.7(5) yes
F19 C50 F21 105.5(8) yes
F19 C50 C47 112.2(6) yes
F20 C50 F21 106.4(7) yes
F20 C50 C47 113.5(8) yes
F21 C50 C47 113.8(6) yes
C52 C51 C56 115.5(6) yes
C52 C51 B1 123.6(7) yes
C56 C51 B1 120.2(6) yes
C51 C52 C53 122.2(6) yes
C52 C53 C54 120.5(6) yes
C52 C53 C57 118.4(6) yes
C54 C53 C57 121.0(6) yes
C53 C54 C55 117.7(6) yes
C54 C55 C56 122.0(6) yes
C54 C55 C58 118.7(6) yes
C56 C55 C58 119.2(6) yes
C51 C56 C55 122.0(6) yes
F22 C57 F23 107.3(6) yes
F22 C57 F24 104.9(6) yes
F22 C57 C53 112.0(6) yes
F23 C57 F24 107.0(6) yes
F23 C57 C53 113.1(6) yes
F24 C57 C53 112.0(7) yes
F25 C58 F26 106.0(6) yes
F25 C58 F27 107.6(7) yes
F25 C58 C55 113.1(7) yes
F26 C58 F27 103.2(7) yes
F26 C58 C55 111.8(7) yes
F27 C58 C55 114.4(7) yes
C27 B1 C35 110.8(6) yes
C27 B1 C43 112.5(7) yes
C27 B1 C51 103.6(5) yes
C35 B1 C43 102.7(5) yes
C35 B1 C51 113.1(7) yes
C43 B1 C51 114.5(6) yes
C1 C2 H1 110.441 no
C1 C2 H2 110.366 no
C1 C2 H3 107.682 no
H1 C2 H2 109.443 no
H1 C2 H3 109.441 no
H2 C2 H3 109.438 no
C1 C3 H4 110.338 no
C1 C3 H5 106.925 no
C1 C3 H6 111.199 no
H4 C3 H5 109.442 no
H4 C3 H6 109.444 no
H5 C3 H6 109.446 no
C1 C4 H7 110.445 no
C1 C4 H8 107.870 no
C1 C4 H9 110.173 no
H7 C4 H8 109.438 no
H7 C4 H9 109.443 no
H8 C4 H9 109.445 no
C5 C6 H10 113.062 no
C5 C6 H11 106.345 no
C5 C6 H12 109.021 no
H10 C6 H11 109.442 no
H10 C6 H12 109.439 no
H11 C6 H12 109.450 no
C5 C7 H13 109.284 no
C5 C7 H14 109.143 no
C5 C7 H15 110.051 no
H13 C7 H14 109.437 no
H13 C7 H15 109.445 no
H14 C7 H15 109.466 no
C5 C8 H16 111.795 no
C5 C8 H17 107.129 no
C5 C8 H18 109.561 no
H16 C8 H17 109.442 no
H16 C8 H18 109.436 no
H17 C8 H18 109.430 no
P1 C9 H19 118.716 no
P1 C9 H20 118.385 no
C10 C9 H19 100.735 no
C10 C9 H20 98.311 no
H19 C9 H20 105.378 no
P2 C10 H21 118.596 no
P2 C10 H22 118.966 no
C9 C10 H21 101.330 no
C9 C10 H22 101.247 no
H21 C10 H22 105.807 no
C11 C12 H23 119.309 no
C13 C12 H23 120.116 no
C12 C13 H24 119.918 no
C14 C13 H24 119.918 no
C13 C14 H25 119.706 no
C15 C14 H25 122.140 no
C14 C15 H26 118.821 no
C16 C15 H26 119.520 no
C11 C16 H27 117.967 no
C15 C16 H27 120.586 no
P2 C17 H28 117.325 no
P2 C17 H29 116.442 no
C18 C17 H28 103.407 no
C18 C17 H29 103.721 no
H28 C17 H29 107.091 no
P3 C18 H30 117.289 no
P3 C18 H31 116.710 no
C17 C18 H30 100.714 no
C17 C18 H31 101.085 no
H30 C18 H31 106.467 no
C19 C20 H32 108.890 no
C19 C20 H33 108.926 no
C19 C20 H34 110.668 no
H32 C20 H33 109.448 no
H32 C20 H34 109.450 no
H33 C20 H34 109.439 no
C19 C21 H35 109.417 no
C19 C21 H36 108.900 no
C19 C21 H37 110.174 no
H35 C21 H36 109.440 no
H35 C21 H37 109.452 no
H36 C21 H37 109.442 no
C19 C22 H38 110.061 no
C19 C22 H39 109.663 no
C19 C22 H40 108.770 no
H38 C22 H39 109.441 no
H38 C22 H40 109.435 no
H39 C22 H40 109.454 no
C23 C24 H41 109.619 no
C23 C24 H42 110.056 no
C23 C24 H43 108.814 no
H41 C24 H42 109.451 no
H41 C24 H43 109.445 no
H42 C24 H43 109.439 no
C23 C25 H44 107.659 no
C23 C25 H45 106.373 no
C23 C25 H46 114.369 no
H44 C25 H45 109.446 no
H44 C25 H46 109.430 no
H45 C25 H46 109.443 no
C23 C26 H47 111.285 no
C23 C26 H48 107.425 no
C23 C26 H49 109.758 no
H47 C26 H48 109.442 no
H47 C26 H49 109.446 no
H48 C26 H49 109.448 no
C27 C28 H50 117.002 no
C29 C28 H50 119.246 no
C29 C30 H51 122.758 no
C31 C30 H51 118.549 no
C27 C32 H52 118.726 no
C31 C32 H52 119.218 no
C35 C36 H53 118.300 no
C37 C36 H53 119.451 no
C37 C38 H54 119.680 no
C39 C38 H54 121.910 no
C35 C40 H55 117.366 no
C39 C40 H55 120.926 no
C43 C44 H56 118.047 no
C45 C44 H56 118.020 no
C45 C46 H57 120.139 no
C47 C46 H57 120.330 no
C43 C48 H58 117.673 no
C47 C48 H58 118.475 no
C51 C52 H59 118.962 no
C53 C52 H59 118.816 no
C53 C54 H60 120.484 no
C55 C54 H60 121.859 no
C51 C56 H61 119.324 no
C55 C56 H61 118.647 no

loop_
_geom_bond_atom_site_label_1
_geom_bond_atom_site_label_2
_geom_bond_distance
_geom_bond_publ_flag
Mo1 Cl1 2.358(3) yes
Mo1 P1 2.607(3) yes
Mo1 P2 2.501(3) yes
Mo1 P3 2.584(3) yes
Mo1 N1 1.682(7) yes
P1 C1 1.877(9) yes
P1 C5 1.877(7) yes
P1 C9 1.836(7) yes
P2 C10 1.810(6) yes
P2 C11 1.820(8) yes
P2 C17 1.817(7) yes
P3 C18 1.840(7) yes
P3 C19 1.875(8) yes
P3 C23 1.852(11) yes
F1 C33 1.324(9) yes
F2 C33 1.316(14) yes
F3 C33 1.306(10) yes
F4 C34 1.342(12) yes
F5 C34 1.284(9) yes
F6 C34 1.298(15) yes
F7 C41 1.333(11) yes
F8 C41 1.336(10) yes
F9 C41 1.329(10) yes
F10 F13 0.89(5) yes
F10 F14 1.45(4) yes
F10 C42 1.30(4) yes
F11 F14 1.31(6) yes
F11 F15 0.93(4) yes
F11 C42 1.31(3) yes
F12 F13 1.39(6) yes
F12 F15 1.26(4) yes
F12 C42 1.37(3) yes
F13 C42 1.23(4) yes
F14 C42 1.44(3) yes
F15 C42 1.23(4) yes
F16 C49 1.296(10) yes
F17 C49 1.316(9) yes
F18 C49 1.292(15) yes
F19 C50 1.352(8) yes
F20 C50 1.323(9) yes
F21 C50 1.326(12) yes
F22 C57 1.346(7) yes
F23 C57 1.327(9) yes
F24 C57 1.357(11) yes
F25 C58 1.308(9) yes
F26 C58 1.321(9) yes
F27 C58 1.298(13) yes
C1 C2 1.527(10) yes
C1 C3 1.515(12) yes
C1 C4 1.536(11) yes
C5 C6 1.496(9) yes
C5 C7 1.539(12) yes
C5 C8 1.500(13) yes
C9 C10 1.557(10) yes
C11 C12 1.374(10) yes
C11 C16 1.374(9) yes
C12 C13 1.396(13) yes
C13 C14 1.379(10) yes
C14 C15 1.370(11) yes
C15 C16 1.353(13) yes
C17 C18 1.565(10) yes
C19 C20 1.506(15) yes
C19 C21 1.556(13) yes
C19 C22 1.510(10) yes
C23 C24 1.561(12) yes
C23 C25 1.492(11) yes
C23 C26 1.541(14) yes
C27 C28 1.369(12) yes
C27 C32 1.407(8) yes
C27 B1 1.639(13) yes
C28 C29 1.399(12) yes
C29 C30 1.369(9) yes
C29 C33 1.472(14) yes
C30 C31 1.384(13) yes
C31 C32 1.379(12) yes
C31 C34 1.481(10) yes
C35 C36 1.394(10) yes
C35 C40 1.390(13) yes
C35 B1 1.629(11) yes
C36 C37 1.400(10) yes
C37 C38 1.372(14) yes
C37 C41 1.487(12) yes
C38 C39 1.362(12) yes
C39 C40 1.387(10) yes
C39 C42 1.482(16) yes
C43 C44 1.395(11) yes
C43 C48 1.397(11) yes
C43 B1 1.623(9) yes
C44 C45 1.399(9) yes
C45 C46 1.369(12) yes
C45 C49 1.461(14) yes
C46 C47 1.397(12) yes
C47 C48 1.375(8) yes
C47 C50 1.472(11) yes
C51 C52 1.379(9) yes
C51 C56 1.426(10) yes
C51 B1 1.638(11) yes
C52 C53 1.404(10) yes
C53 C54 1.390(10) yes
C53 C57 1.496(9) yes
C54 C55 1.376(9) yes
C55 C56 1.359(10) yes
C55 C58 1.506(10) yes
C2 H1 0.960 no
C2 H2 0.960 no
C2 H3 0.960 no
C3 H4 0.960 no
C3 H5 0.960 no
C3 H6 0.960 no
C4 H7 0.960 no
C4 H8 0.960 no
C4 H9 0.960 no
C6 H10 0.960 no
C6 H11 0.960 no
C6 H12 0.960 no
C7 H13 0.960 no
C7 H14 0.960 no
C7 H15 0.960 no
C8 H16 0.960 no
C8 H17 0.960 no
C8 H18 0.960 no
C9 H19 0.970 no
C9 H20 0.970 no
C10 H21 0.970 no
C10 H22 0.970 no
C12 H23 0.930 no
C13 H24 0.930 no
C14 H25 0.930 no
C15 H26 0.930 no
C16 H27 0.930 no
C17 H28 0.970 no
C17 H29 0.970 no
C18 H30 0.970 no
C18 H31 0.970 no
C20 H32 0.960 no
C20 H33 0.960 no
C20 H34 0.960 no
C21 H35 0.960 no
C21 H36 0.960 no
C21 H37 0.960 no
C22 H38 0.960 no
C22 H39 0.960 no
C22 H40 0.960 no
C24 H41 0.960 no
C24 H42 0.960 no
C24 H43 0.960 no
C25 H44 0.960 no
C25 H45 0.960 no
C25 H46 0.960 no
C26 H47 0.960 no
C26 H48 0.960 no
C26 H49 0.960 no
C28 H50 0.930 no
C30 H51 0.930 no
C32 H52 0.930 no
C36 H53 0.930 no
C38 H54 0.930 no
C40 H55 0.930 no
C44 H56 0.930 no
C46 H57 0.930 no
C48 H58 0.930 no
C52 H59 0.930 no
C54 H60 0.930 no
C56 H61 0.930 no

loop_
_geom_contact_atom_site_label_1
_geom_contact_atom_site_label_2
_geom_contact_distance
_geom_contact_publ_flag
_geom_contact_site_symmetry_2
Mo1 C24 3.499(11) no .
F1 C28 2.826(11) no .
F1 C30 3.581(9) no .
F2 C28 3.576(13) no .
F2 C30 2.782(13) no .
F3 C28 3.174(11) no .
F3 C30 3.182(9) no .
F4 C30 2.952(8) no .
F4 C32 3.371(9) no .
F5 C30 2.903(8) no .
F5 C32 3.429(8) no .
F6 C32 2.713(8) no .
F7 C36 2.867(8) no .
F7 C38 3.496(11) no .
F8 C36 2.955(9) no .
F8 C38 3.374(12) no .
F9 C38 2.732(10) no .
F10 C38 2.70(6) no .
F10 C40 3.60(5) no .
F11 C38 3.41(3) no .
F11 C40 3.00(3) no .
F12 C38 3.47(4) no .
F12 C40 2.89(4) no .
F13 C38 2.94(4) no .
F13 C40 3.41(4) no .
F14 C38 2.86(3) no .
F14 C40 3.44(3) no .
F15 C38 3.55(5) no .
F15 C40 2.77(5) no .
F16 C44 2.818(9) no .
F16 C46 3.499(10) no .
F17 C44 3.589(9) no .
F17 C46 2.729(11) no .
F18 C44 3.053(11) no .
F18 C46 3.247(14) no .
F19 C46 2.803(10) no .
F19 C48 3.538(8) no .
F20 C46 3.086(9) no .
F20 C48 3.263(7) no .
F21 C48 2.753(10) no .
F22 C52 2.893(8) no .
F22 C54 3.497(7) no .
F23 C54 2.737(8) no .
F24 C52 2.983(8) no .
F24 C54 3.407(9) no .
F25 C54 3.569(8) no .
F25 C56 2.733(7) no .
F26 C54 2.763(7) no .
F26 C56 3.515(8) no .
F27 C54 3.113(10) no .
F27 C56 3.248(10) no .
N1 C4 3.312(13) no .
N1 C16 3.218(10) no .
N1 C20 3.411(11) no .
C1 C6 3.462(13) no .
C2 C6 3.320(12) no .
C3 C5 3.482(14) no .
C3 C7 3.426(13) no .
C3 C9 3.321(10) no .
C4 C9 3.253(10) no .
C7 C9 3.134(10) no .
C8 C9 3.426(13) no .
C9 C11 3.393(9) no .
C10 C12 3.192(10) no .
C11 C14 2.788(12) no .
C11 C18 3.554(13) no .
C12 C15 2.726(10) no .
C12 C17 3.472(14) no .
C13 C16 2.731(11) no .
C17 C23 3.589(14) no .
C17 C24 3.565(13) no .
C18 C20 3.125(10) no .
C18 C21 3.399(13) no .
C18 C24 3.599(12) no .
C18 C25 3.126(15) no .
C19 C26 3.446(13) no .
C21 C23 3.465(12) no .
C21 C25 3.542(13) no .
C22 C26 3.397(13) no .
C27 C30 2.835(12) no .
C27 C36 3.051(10) no .
C27 C44 3.139(8) no .
C27 C52 3.396(11) no .
C27 C56 3.310(13) no .
C28 C31 2.720(9) no .
C28 C43 3.120(11) no .
C28 C44 3.203(10) no .
C28 C51 3.487(13) no .
C29 C32 2.747(12) no .
C32 C35 3.112(11) no .
C32 C36 3.202(9) no .
C32 C51 3.246(11) no .
C32 C56 3.394(12) no .
C35 C38 2.834(11) no .
C35 C44 3.196(11) no .
C35 C48 3.403(9) no .
C35 C56 3.138(9) no .
C36 C39 2.724(13) no .
C36 C43 3.304(9) no .
C36 C44 3.399(9) no .
C37 C40 2.744(11) no .
C40 C43 3.341(11) no .
C40 C51 3.167(10) no .
C40 C56 3.275(9) no .
C43 C46 2.841(9) no .
C43 C52 3.185(9) no .
C44 C47 2.735(11) no .
C45 C48 2.751(12) no .
C48 C51 3.184(8) no .
C48 C52 3.247(8) no .
C51 C54 2.845(10) no .
C52 C55 2.742(10) no .
C53 C56 2.743(9) no .
Cl1 F10 3.60(4) no 2_655
Cl1 F24 3.570(6) no .
F1 F4 2.948(8) no 3_656
F2 F7 3.050(10) no 3_656
F2 F8 3.326(10) no 3_656
F2 C36 3.467(13) no 3_656
F3 F7 3.384(10) no 3_656
F3 N1 3.320(8) no .
F3 C17 3.561(8) no 4_454
F4 F1 2.948(8) no 3_656
F4 F18 2.816(12) no 3_656
F4 C10 3.181(8) no 2_646
F5 F12 3.29(3) no 3_756
F5 F18 3.275(11) no 3_656
F5 C6 3.595(8) no 4_555
F6 F12 3.04(3) no 3_756
F6 F27 3.221(10) no 3_756
F7 F2 3.050(10) no 3_656
F7 F3 3.384(10) no 3_656
F7 F27 3.442(7) no 3_756
F7 C12 3.235(8) no 2_646
F8 F2 3.326(10) no 3_656
F8 C15 3.206(8) no 3_656
F8 C16 3.525(8) no 3_656
F9 F22 3.408(7) no 2_645
F9 F23 3.092(7) no 2_645
F9 F26 3.437(8) no 3_756
F9 C4 3.596(10) no 3_656
F9 C12 3.549(8) no 2_646
F9 C13 3.342(8) no 2_646
F10 Cl1 3.60(4) no 2_645
F10 C21 3.45(4) no 3_756
F11 F17 3.02(4) no 3_655
F11 C8 3.51(3) no 2_645
F11 C46 3.47(2) no 3_655
F12 F5 3.29(3) no 3_756
F12 F6 3.04(3) no 3_756
F12 C7 3.57(4) no 4_554
F13 C21 3.26(4) no 3_756
F15 F17 3.34(3) no 3_655
F15 C7 3.14(4) no 4_554
F16 F21 3.287(9) no 3_655
F17 F11 3.02(4) no 3_655
F17 F15 3.34(3) no 3_655
F17 F21 3.272(9) no 3_655
F17 C7 3.470(11) no 2_545
F18 F4 2.816(12) no 3_656
F18 F5 3.275(11) no 3_656
F18 C8 3.236(10) no 4_454
F19 C35 3.387(7) no 3_655
F19 C36 3.306(7) no 3_655
F19 C37 3.293(7) no 3_655
F19 C38 3.350(8) no 3_655
F19 C39 3.400(9) no 3_655
F19 C40 3.408(8) no 3_655
F19 C43 3.473(8) no 3_655
F19 C44 3.214(9) no 3_655
F19 C45 3.253(10) no 3_655
F19 C46 3.464(8) no 3_655
F20 C14 3.381(10) no 1_554
F20 C15 3.536(11) no 1_554
F20 C26 3.501(11) no 4_454
F21 F16 3.287(9) no 3_655
F21 F17 3.272(9) no 3_655
F21 C3 3.587(10) no 4_554
F21 C14 3.467(9) no 1_554
F21 C15 3.389(9) no 1_554
F21 C49 3.547(12) no 3_655
F22 F9 3.408(7) no 2_655
F22 C4 3.361(12) no 4_554
F22 C13 3.388(9) no 1_554
F22 C14 3.546(8) no 1_554
F22 C25 3.593(13) no 4_454
F23 F9 3.092(7) no 2_655
F23 C4 3.388(11) no 4_554
F23 C26 3.469(11) no .
F24 Cl1 3.570(6) no .
F24 C22 3.425(9) no .
F24 C25 3.197(10) no 4_454
F24 C26 3.451(8) no .
F25 C38 3.524(8) no 3_756
F25 C39 3.445(7) no 3_756
F26 F9 3.437(8) no 3_756
F26 C12 3.483(11) no 4_554
F26 C13 3.272(10) no 4_554
F26 C37 3.471(9) no 3_756
F26 C38 3.236(8) no 3_756
F27 F6 3.221(10) no 3_756
F27 F7 3.442(7) no 3_756
F27 C9 3.184(10) no 4_554
F27 C10 3.330(11) no 4_554
F27 C12 3.468(10) no 4_554
N1 F3 3.320(8) no .
C2 C18 3.557(11) no 4_454
C3 F21 3.587(10) no 4_455
C4 F9 3.596(10) no 3_656
C4 F22 3.361(12) no 4_455
C4 F23 3.388(11) no 4_455
C6 F5 3.595(8) no 4_454
C7 F12 3.57(4) no 4_455
C7 F15 3.14(4) no 4_455
C7 F17 3.470(11) no 2_555
C8 F11 3.51(3) no 2_655
C8 F18 3.236(10) no 4_555
C9 F27 3.184(10) no 4_455
C10 F4 3.181(8) no 2_656
C10 F27 3.330(11) no 4_455
C12 F7 3.235(8) no 2_656
C12 F9 3.549(8) no 2_656
C12 F26 3.483(11) no 4_455
C12 F27 3.468(10) no 4_455
C13 F9 3.342(8) no 2_656
C13 F22 3.388(9) no 1_556
C13 F26 3.272(10) no 4_455
C14 F20 3.381(10) no 1_556
C14 F21 3.467(9) no 1_556
C14 F22 3.546(8) no 1_556
C15 F8 3.206(8) no 3_656
C15 F20 3.536(11) no 1_556
C15 F21 3.389(9) no 1_556
C16 F8 3.525(8) no 3_656
C17 F3 3.561(8) no 4_555
C18 C2 3.557(11) no 4_555
C21 F10 3.45(4) no 3_756
C21 F13 3.26(4) no 3_756
C22 F24 3.425(9) no .
C25 F22 3.593(13) no 4_555
C25 F24 3.197(10) no 4_555
C26 F20 3.501(11) no 4_555
C26 F23 3.469(11) no .
C26 F24 3.451(8) no .
C35 F19 3.387(7) no 3_655
C36 F2 3.467(13) no 3_656
C36 F19 3.306(7) no 3_655
C37 F19 3.293(7) no 3_655
C37 F26 3.471(9) no 3_756
C38 F19 3.350(8) no 3_655
C38 F25 3.524(8) no 3_756
C38 F26 3.236(8) no 3_756
C39 F19 3.400(9) no 3_655
C39 F25 3.445(7) no 3_756
C40 F19 3.408(8) no 3_655
C43 F19 3.473(8) no 3_655
C44 F19 3.214(9) no 3_655
C45 F19 3.253(10) no 3_655
C46 F11 3.47(2) no 3_655
C46 F19 3.464(8) no 3_655
C49 F21 3.547(12) no 3_655
Mo1 H2 3.3480 no .
Mo1 H8 3.2864 no .
Mo1 H17 3.1331 no .
Mo1 H27 3.3801 no .
Mo1 H34 3.4566 no .
Mo1 H38 3.4259 no .
Mo1 H42 2.9052 no .
Mo1 H43 3.5445 no .
Cl1 H2 3.5381 no .
Cl1 H11 2.8296 no .
Cl1 H17 2.9288 no .
Cl1 H38 3.3715 no .
Cl1 H42 2.9253 no .
Cl1 H48 2.9086 no .
P1 H1 2.9774 no .
P1 H2 2.8755 no .
P1 H5 2.8890 no .
P1 H6 3.0218 no .
P1 H8 2.8743 no .
P1 H9 2.9019 no .
P1 H11 2.8605 no .
P1 H12 2.9764 no .
P1 H14 2.9990 no .
P1 H15 2.9731 no .
P1 H16 2.8607 no .
P1 H17 2.7911 no .
P1 H18 3.5880 no .
P1 H22 2.9630 no .
P2 H19 3.5266 no .
P2 H20 2.8256 no .
P2 H23 2.8052 no .
P2 H27 2.9042 no .
P2 H30 2.8491 no .
P2 H31 3.5303 no .
P2 H43 3.4375 no .
P3 H28 2.9890 no .
P3 H33 2.8479 no .
P3 H34 2.8773 no .
P3 H36 2.9780 no .
P3 H37 3.0047 no .
P3 H38 2.9239 no .
P3 H39 2.9386 no .
P3 H42 2.8658 no .
P3 H43 2.8853 no .
P3 H45 2.8605 no .
P3 H46 3.0967 no .
P3 H47 3.0780 no .
P3 H48 2.8352 no .
F1 H50 2.5534 no .
F2 H51 2.5750 no .
F3 H50 3.2014 no .
F3 H51 3.2619 no .
F4 H51 2.8367 no .
F4 H52 3.5320 no .
F5 H51 2.7203 no .
F6 H52 2.3804 no .
F7 H53 2.6642 no .
F8 H53 2.8463 no .
F8 H54 3.5515 no .
F9 H54 2.4185 no .
F10 H54 2.4057 no .
F11 H54 3.5865 no .
F11 H55 2.8927 no .
F12 H55 2.7208 no .
F13 H54 2.8336 no .
F13 H55 3.5830 no .
F14 H54 2.7337 no .
F15 H55 2.4995 no .
F16 H56 2.5766 no .
F17 H57 2.4386 no .
F18 H56 3.0053 no .
F18 H57 3.3776 no .
F19 H57 2.5621 no .
F20 H57 3.0914 no .
F20 H58 3.3327 no .
F21 H58 2.4471 no .
F22 H59 2.6951 no .
F23 H60 2.4278 no .
F24 H59 2.8652 no .
F24 H60 3.5902 no .
F25 H61 2.4320 no .
F26 H60 2.5426 no .
F27 H60 3.1091 no .
F27 H61 3.2775 no .
N1 H2 2.8945 no .
N1 H8 2.4291 no .
N1 H27 2.4148 no .
N1 H34 2.5653 no .
N1 H38 3.0736 no .
C1 H11 3.5632 no .
C1 H12 3.0641 no .
C1 H14 3.3369 no .
C1 H19 3.4684 no .
C1 H20 2.9978 no .
C2 H4 2.7260 no .
C2 H5 3.3153 no .
C2 H6 2.7090 no .
C2 H7 2.6550 no .
C2 H8 2.5936 no .
C2 H9 3.3039 no .
C2 H11 3.1705 no .
C2 H12 2.7936 no .
C3 H1 2.6979 no .
C3 H2 3.3392 no .
C3 H3 2.6807 no .
C3 H7 2.6449 no .
C3 H8 3.2904 no .
C3 H9 2.6751 no .
C3 H12 3.2249 no .
C3 H14 2.7247 no .
C3 H19 3.4804 no .
C3 H20 3.3163 no .
C4 H1 3.3069 no .
C4 H2 2.6619 no .
C4 H3 2.5773 no .
C4 H4 2.6086 no .
C4 H5 2.6427 no .
C4 H6 3.3174 no .
C4 H20 2.8943 no .
C4 H27 3.4608 no .
C5 H1 3.2680 no .
C5 H6 3.1178 no .
C5 H19 2.9719 no .
C5 H22 3.4336 no .
C6 H1 2.6371 no .
C6 H2 3.5635 no .
C6 H6 3.2657 no .
C6 H13 2.6339 no .
C6 H14 2.6900 no .
C6 H15 3.3101 no .
C6 H16 3.2874 no .
C6 H17 2.6070 no .
C6 H18 2.5922 no .
C7 H5 3.3165 no .
C7 H6 2.8992 no .
C7 H10 2.7013 no .
C7 H11 3.2919 no .
C7 H12 2.6677 no .
C7 H16 2.6164 no .
C7 H17 3.2574 no .
C7 H18 2.6034 no .
C7 H19 2.6974 no .
C8 H10 2.6379 no .
C8 H11 2.6088 no .
C8 H12 3.2688 no .
C8 H13 2.6082 no .
C8 H14 3.2634 no .
C8 H15 2.5950 no .
C8 H19 3.4348 no .
C8 H22 2.9912 no .
C8 H42 3.1747 no .
C9 H5 2.8100 no .
C9 H8 3.5362 no .
C9 H9 2.7899 no .
C9 H14 3.3183 no .
C9 H15 2.6854 no .
C9 H16 3.0289 no .
C9 H23 3.5426 no .
C10 H15 3.5656 no .
C10 H16 2.9749 no .
C10 H23 2.7987 no .
C10 H28 3.0677 no .
C10 H29 3.3333 no .
C11 H8 3.4403 no .
C11 H9 3.2400 no .
C11 H20 2.9198 no .
C11 H21 3.0605 no .
C11 H24 3.2410 no .
C11 H26 3.2115 no .
C11 H29 2.9510 no .
C11 H30 3.1399 no .
C12 H20 3.0879 no .
C12 H21 2.9043 no .
C12 H25 3.2429 no .
C12 H27 3.1893 no .
C12 H29 3.1811 no .
C13 H26 3.1966 no .
C14 H23 3.2429 no .
C14 H27 3.2160 no .
C15 H24 3.2017 no .
C16 H8 3.0582 no .
C16 H9 3.2617 no .
C16 H23 3.1976 no .
C16 H25 3.2230 no .
C16 H30 3.3801 no .
C16 H34 3.5536 no .
C17 H21 3.2533 no .
C17 H22 3.1923 no .
C17 H23 3.3418 no .
C17 H43 2.8525 no .
C17 H45 3.0873 no .
C18 H33 2.6233 no .
C18 H34 3.4043 no .
C18 H37 2.9938 no .
C18 H43 3.2302 no .
C18 H45 2.6033 no .
C18 H46 3.3765 no .
C19 H30 3.0184 no .
C19 H31 3.3036 no .
C19 H46 3.5856 no .
C19 H47 3.1794 no .
C19 H48 3.4268 no .
C20 H27 3.4556 no .
C20 H30 2.7658 no .
C20 H35 2.7085 no .
C20 H36 3.3350 no .
C20 H37 2.7162 no .
C20 H38 2.5954 no .
C20 H39 3.2665 no .
C20 H40 2.5999 no .
C21 H30 3.5637 no .
C21 H31 3.3584 no .
C21 H32 2.6575 no .
C21 H33 2.7125 no .
C21 H34 3.3565 no .
C21 H38 3.3239 no .
C21 H39 2.6633 no .
C21 H40 2.6205 no .
C21 H46 2.9556 no .
C21 H47 3.1025 no .
C22 H32 2.6010 no .
C22 H33 3.2622 no .
C22 H34 2.6053 no .
C22 H35 2.6316 no .
C22 H36 2.6730 no .
C22 H37 3.3158 no .
C22 H47 3.0647 no .
C22 H48 3.0730 no .
C23 H28 3.2021 no .
C23 H31 3.0334 no .
C23 H36 3.0455 no .
C23 H39 3.3313 no .
C24 H17 3.2061 no .
C24 H28 2.9593 no .
C24 H44 2.5255 no .
C24 H45 2.6399 no .
C24 H46 3.3337 no .
C24 H47 3.3243 no .
C24 H48 2.6743 no .
C24 H49 2.5601 no .
C25 H28 3.2722 no .
C25 H31 2.7329 no .
C25 H36 3.0293 no .
C25 H37 3.4259 no .
C25 H41 2.6302 no .
C25 H42 3.2968 no .
C25 H43 2.6438 no .
C25 H47 2.6588 no .
C25 H48 3.2853 no .
C25 H49 2.7034 no .
C26 H36 3.0216 no .
C26 H39 2.6777 no .
C26 H41 2.6263 no .
C26 H42 2.6573 no .
C26 H43 3.3080 no .
C26 H44 2.6555 no .
C26 H45 3.2883 no .
C26 H46 2.7002 no .
C27 H53 2.6691 no .
C27 H56 2.7863 no .
C27 H59 3.5180 no .
C27 H61 3.3885 no .
C28 H51 3.2489 no .
C28 H52 3.1861 no .
C28 H53 3.5640 no .
C28 H56 2.7742 no .
C30 H50 3.2252 no .
C30 H52 3.2350 no .
C32 H50 3.1821 no .
C32 H51 3.2297 no .
C32 H53 2.8035 no .
C32 H61 3.2122 no .
C33 H50 2.6259 no .
C33 H51 2.6672 no .
C34 H51 2.5935 no .
C34 H52 2.6154 no .
C35 H52 2.8072 no .
C35 H56 3.2078 no .
C35 H58 3.5722 no .
C35 H61 2.7851 no .
C36 H52 2.9420 no .
C36 H54 3.2413 no .
C36 H55 3.1937 no .
C36 H56 3.0975 no .
C38 H53 3.2359 no .
C38 H55 3.2394 no .
C40 H53 3.1987 no .
C40 H54 3.2486 no .
C40 H61 2.8423 no .
C41 H53 2.5936 no .
C41 H54 2.6653 no .
C42 H54 2.6274 no .
C42 H55 2.6317 no .
C43 H50 2.7391 no .
C43 H53 3.3582 no .
C43 H55 3.4132 no .
C43 H59 2.8411 no .
C44 H50 2.7415 no .
C44 H53 3.2039 no .
C44 H57 3.2300 no .
C44 H58 3.1863 no .
C46 H56 3.2128 no .
C46 H58 3.2275 no .
C48 H55 3.5126 no .
C48 H56 3.1891 no .
C48 H57 3.2365 no .
C48 H59 2.7655 no .
C49 H56 2.5911 no .
C49 H57 2.6402 no .
C50 H57 2.6335 no .
C50 H58 2.6128 no .
C51 H50 3.5986 no .
C51 H52 3.1944 no .
C51 H55 2.8090 no .
C51 H58 2.8137 no .
C52 H58 2.7102 no .
C52 H60 3.2670 no .
C52 H61 3.2171 no .
C54 H59 3.2548 no .
C54 H61 3.2165 no .
C56 H52 3.0137 no .
C56 H55 2.8756 no .
C56 H59 3.2224 no .
C56 H60 3.2350 no .
C57 H59 2.6127 no .
C57 H60 2.6768 no .
C58 H60 2.6444 no .
C58 H61 2.5904 no .
B1 H50 2.7765 no .
B1 H52 2.7364 no .
B1 H53 2.7330 no .
B1 H55 2.7652 no .
B1 H56 2.7253 no .
B1 H58 2.8012 no .
B1 H59 2.7971 no .
B1 H61 2.7826 no .
H1 H4 3.0040 no .
H1 H5 3.5547 no .
H1 H6 2.5445 no .
H1 H7 3.5244 no .
H1 H8 3.4946 no .
H1 H10 3.4443 no .
H1 H11 2.5637 no .
H1 H12 1.9968 no .
H2 H4 3.5981 no .
H2 H6 3.5853 no .
H2 H7 2.9621 no .
H2 H8 2.4330 no .
H2 H9 3.5326 no .
H2 H11 3.1583 no .
H2 H12 3.2492 no .
H3 H4 2.5445 no .
H3 H5 3.5417 no .
H3 H6 2.9731 no .
H3 H7 2.4084 no .
H3 H8 2.8024 no .
H3 H9 3.4742 no .
H3 H12 3.4955 no .
H4 H7 2.4224 no .
H4 H8 3.4827 no .
H4 H9 2.8944 no .
H4 H14 3.5549 no .
H5 H7 2.9322 no .
H5 H8 3.5091 no .
H5 H9 2.4912 no .
H5 H14 2.6694 no .
H5 H15 3.3721 no .
H5 H19 2.8352 no .
H5 H20 2.6887 no .
H6 H7 3.5210 no .
H6 H9 3.5722 no .
H6 H12 2.5783 no .
H6 H13 3.5703 no .
H6 H14 2.0916 no .
H6 H15 3.3896 no .
H8 H20 3.2536 no .
H8 H27 2.7147 no .
H9 H19 3.4748 no .
H9 H20 2.1988 no .
H9 H27 3.3644 no .
H10 H13 2.4972 no .
H10 H14 3.0047 no .
H10 H15 3.5659 no .
H10 H16 3.5264 no .
H10 H17 2.8921 no .
H10 H18 2.4264 no .
H11 H13 3.5036 no .
H11 H14 3.5455 no .
H11 H16 3.4937 no .
H11 H17 2.4108 no .
H11 H18 2.8714 no .
H12 H13 2.9110 no .
H12 H14 2.5210 no .
H12 H15 3.5512 no .
H12 H17 3.4827 no .
H12 H18 3.4671 no .
H13 H16 2.8943 no .
H13 H17 3.4828 no .
H13 H18 2.4191 no .
H13 H19 3.5417 no .
H14 H16 3.4947 no .
H14 H18 3.4850 no .
H14 H19 2.9092 no .
H15 H16 2.4190 no .
H15 H17 3.4729 no .
H15 H18 2.8705 no .
H15 H19 2.0338 no .
H15 H20 3.4504 no .
H15 H22 3.1657 no .
H16 H19 2.9495 no .
H16 H22 2.1867 no .
H16 H42 3.1777 no .
H16 H43 3.4169 no .
H17 H22 3.2474 no .
H17 H41 3.5451 no .
H17 H42 2.3835 no .
H17 H43 3.3290 no .
H19 H21 2.1158 no .
H19 H22 2.1146 no .
H20 H21 2.0718 no .
H20 H22 2.6685 no .
H20 H23 2.9927 no .
H21 H23 2.2849 no .
H21 H28 3.4234 no .
H21 H29 3.4058 no .
H22 H28 3.0477 no .
H22 H43 3.2474 no .
H23 H24 2.3271 no .
H23 H29 2.9898 no .
H24 H25 2.3037 no .
H25 H26 2.3135 no .
H26 H27 2.2847 no .
H27 H30 3.2968 no .
H27 H33 3.2698 no .
H27 H34 2.7720 no .
H28 H30 2.7207 no .
H28 H31 2.1552 no .
H28 H42 3.4402 no .
H28 H43 2.1381 no .
H28 H45 2.5191 no .
H29 H30 2.1408 no .
H29 H31 2.1823 no .
H29 H45 3.5345 no .
H30 H32 3.5797 no .
H30 H33 2.0537 no .
H30 H34 3.0313 no .
H30 H37 3.0888 no .
H30 H45 3.4969 no .
H31 H33 3.1084 no .
H31 H37 2.7621 no .
H31 H43 3.4095 no .
H31 H44 3.5861 no .
H31 H45 2.0762 no .
H31 H46 2.8758 no .
H32 H35 2.4931 no .
H32 H36 3.5309 no .
H32 H37 2.9336 no .
H32 H38 2.8689 no .
H32 H39 3.4836 no .
H32 H40 2.4076 no .
H33 H35 3.0109 no .
H33 H36 3.5722 no .
H33 H37 2.5602 no .
H33 H38 3.4753 no .
H33 H40 3.4787 no .
H34 H35 3.5749 no .
H34 H38 2.4075 no .
H34 H39 3.4867 no .
H34 H40 2.8768 no .
H35 H38 3.5137 no .
H35 H39 2.9051 no .
H35 H40 2.4094 no .
H36 H38 3.5594 no .
H36 H39 2.4993 no .
H36 H40 2.9184 no .
H36 H45 3.5337 no .
H36 H46 2.3622 no .
H36 H47 2.3267 no .
H36 H48 3.4855 no .
H37 H39 3.5501 no .
H37 H40 3.4918 no .
H37 H45 3.5119 no .
H37 H46 2.8201 no .
H38 H48 3.2155 no .
H39 H47 2.2789 no .
H39 H48 2.3626 no .
H39 H49 3.5377 no .
H41 H44 2.3282 no .
H41 H45 2.9347 no .
H41 H46 3.5048 no .
H41 H47 3.4868 no .
H41 H48 2.9602 no .
H41 H49 2.3524 no .
H42 H44 3.4153 no .
H42 H45 3.5076 no .
H42 H47 3.5721 no .
H42 H48 2.5064 no .
H42 H49 2.8122 no .
H43 H44 2.7834 no .
H43 H45 2.4628 no .
H43 H46 3.5665 no .
H43 H48 3.5433 no .
H43 H49 3.4517 no .
H44 H47 2.9337 no .
H44 H48 3.5224 no .
H44 H49 2.5276 no .
H45 H47 3.5276 no .
H45 H49 3.5613 no .
H46 H47 2.5277 no .
H46 H48 3.5562 no .
H46 H49 3.0143 no .
H50 H56 2.4881 no .
H50 H59 3.3869 no .
H52 H53 2.7717 no .
H52 H61 2.6085 no .
H53 H56 2.6685 no .
H55 H58 3.2347 no .
H55 H61 2.6171 no .
H58 H59 2.3293 no .
Cl1 H31 2.9837 no 4_454
Cl1 H37 3.3347 no 4_454
F1 H21 3.4504 no 4_454
F1 H22 3.2532 no 4_454
F1 H28 2.9806 no 4_454
F1 H29 3.5938 no 4_454
F2 H53 2.5692 no 3_656
F2 H56 3.3766 no 3_656
F3 H28 3.1170 no 4_454
F3 H29 3.0723 no 4_454
F3 H32 3.5868 no .
F3 H34 3.0120 no .
F3 H38 3.1142 no .
F4 H15 3.2417 no 2_646
F4 H16 2.8287 no 2_646
F4 H19 3.1984 no 2_646
F4 H21 3.0679 no 2_646
F4 H22 2.4191 no 2_646
F5 H10 2.8642 no 4_555
F5 H12 3.5890 no 4_555
F5 H15 3.2733 no 2_646
F5 H32 2.8363 no .
F5 H35 3.3057 no .
F6 H15 2.9926 no 2_646
F6 H19 2.7717 no 2_646
F6 H21 3.2307 no 2_646
F6 H22 3.3396 no 2_646
F7 H21 3.1525 no 2_646
F7 H23 2.3950 no 2_646
F7 H29 3.5630 no 2_646
F8 H26 2.4969 no 3_656
F8 H27 3.1322 no 3_656
F9 H7 2.9503 no 3_656
F9 H8 3.4350 no 3_656
F9 H23 3.1108 no 2_646
F9 H24 2.7135 no 2_646
F10 H11 3.4982 no 2_645
F10 H35 3.1938 no 3_756
F10 H37 3.0192 no 3_756
F11 H13 3.3951 no 4_554
F11 H14 3.2370 no 4_554
F11 H17 3.3155 no 2_645
F11 H18 2.8329 no 2_645
F11 H57 2.6428 no 3_655
F12 H10 3.5400 no 2_645
F12 H13 3.5688 no 4_554
F12 H14 3.4748 no 4_554
F12 H15 3.0977 no 4_554
F12 H35 3.5903 no 3_756
F13 H10 3.5078 no 2_645
F13 H35 2.7676 no 3_756
F13 H36 3.5105 no 3_756
F13 H37 3.0114 no 3_756
F14 H17 3.0661 no 2_645
F14 H18 3.2385 no 2_645
F14 H42 3.4170 no 2_645
F14 H57 2.9225 no 3_655
F15 H10 3.5302 no 2_645
F15 H13 3.0563 no 4_554
F15 H14 2.8120 no 4_554
F15 H15 3.0096 no 4_554
F15 H18 3.1857 no 2_645
F15 H57 3.3442 no 3_655
F16 H12 3.5617 no 2_545
F16 H51 3.0887 no 3_656
F17 H6 2.7505 no 2_545
F17 H12 3.3243 no 2_545
F17 H13 3.4265 no 2_545
F17 H14 2.6955 no 2_545
F17 H18 3.3751 no 4_454
F18 H16 2.7591 no 4_454
F18 H18 2.8853 no 4_454
F18 H51 3.4104 no 3_656
F19 H56 3.5710 no 3_655
F20 H25 2.7123 no 1_554
F20 H26 2.9889 no 1_554
F20 H41 3.1920 no 4_454
F20 H49 2.5516 no 4_454
F21 H4 2.9903 no 4_554
F21 H6 3.3048 no 4_554
F21 H25 2.9981 no 1_554
F21 H26 2.7981 no 1_554
F22 H4 3.0966 no 4_554
F22 H7 2.5779 no 4_554
F22 H9 3.3474 no 4_554
F22 H24 2.8318 no 1_554
F22 H25 3.1146 no 1_554
F22 H44 3.0886 no 4_454
F22 H46 3.2124 no 4_454
F23 H7 2.9585 no 4_554
F23 H9 2.9762 no 4_554
F23 H47 3.2206 no .
F23 H48 3.2665 no .
F23 H49 3.3418 no .
F24 H38 3.3661 no .
F24 H39 2.7059 no .
F24 H44 3.0811 no 4_454
F24 H45 3.1873 no 4_454
F24 H46 2.7944 no 4_454
F24 H47 3.3783 no .
F24 H48 2.7539 no .
F25 H61 3.3941 no 3_756
F26 H23 3.1684 no 4_554
F26 H24 2.7454 no 4_554
F26 H36 3.4428 no .
F26 H54 3.1203 no 3_756
F27 H19 2.8782 no 4_554
F27 H20 2.6641 no 4_554
F27 H21 2.5466 no 4_554
F27 H23 2.8954 no 4_554
N1 H29 3.5581 no 4_454
C2 H29 3.2395 no 4_454
C2 H30 2.7137 no 4_454
C2 H33 3.5168 no 4_454
C6 H13 3.5929 no 3_666
C7 H10 3.5963 no 3_666
C7 H13 3.3302 no 3_666
C7 H18 3.4242 no 3_666
C8 H13 3.4269 no 3_666
C11 H3 2.9261 no 4_555
C12 H3 2.9075 no 4_555
C12 H60 3.4065 no 4_455
C13 H3 2.9452 no 4_555
C13 H7 3.2545 no 4_555
C13 H60 3.1112 no 4_455
C14 H3 2.9775 no 4_555
C14 H4 3.3586 no 4_555
C14 H49 3.5622 no 4_455
C14 H60 3.4886 no 4_455
C15 H3 2.9554 no 4_555
C16 H3 2.9335 no 4_555
C17 H2 3.1961 no 4_555
C18 H1 3.4562 no 4_555
C18 H2 2.9824 no 4_555
C20 H51 3.5054 no .
C25 H59 3.4595 no 4_555
C26 H25 3.5340 no 4_554
C27 H40 3.4417 no .
C28 H40 3.2928 no .
C29 H32 3.4589 no .
C29 H40 3.3328 no .
C30 H32 2.8700 no .
C30 H40 3.4442 no .
C31 H32 3.2567 no .
C31 H40 3.4923 no .
C32 H40 3.5054 no .
C34 H15 3.4582 no 2_646
C34 H22 3.5052 no 2_646
C34 H32 3.5348 no .
C39 H57 3.5430 no 3_655
C41 H23 3.2900 no 2_646
C41 H26 3.5872 no 3_656
C42 H57 3.5135 no 3_655
C45 H41 3.5810 no 4_454
C46 H41 3.2598 no 4_454
C47 H41 3.2894 no 4_454
C50 H25 3.4124 no 1_554
C50 H26 3.3918 no 1_554
C52 H39 3.5549 no .
C52 H40 3.5288 no .
C52 H44 3.5322 no 4_454
C53 H5 3.4941 no 4_554
C53 H9 3.3717 no 4_554
C53 H39 3.1341 no .
C54 H9 3.2039 no 4_554
C54 H20 3.4069 no 4_554
C54 H39 3.3883 no .
C54 H47 3.5273 no .
C55 H20 3.5234 no 4_554
C57 H7 3.1795 no 4_554
C57 H9 3.3729 no 4_554
C57 H39 3.3366 no .
C57 H44 3.5774 no 4_454
C57 H48 3.5096 no .
C58 H20 3.5199 no 4_554
H1 C18 3.4562 no 4_454
H1 H30 2.5375 no 4_454
H1 H33 2.7783 no 4_454
H2 C17 3.1961 no 4_454
H2 C18 2.9824 no 4_454
H2 H29 2.5233 no 4_454
H2 H30 2.3099 no 4_454
H2 H31 2.9088 no 4_454
H2 H33 3.5764 no 4_454
H3 C11 2.9261 no 4_454
H3 C12 2.9075 no 4_454
H3 C13 2.9452 no 4_454
H3 C14 2.9775 no 4_454
H3 C15 2.9554 no 4_454
H3 C16 2.9335 no 4_454
H3 H23 3.4297 no 4_454
H3 H24 3.5027 no 4_454
H3 H25 3.5184 no 4_454
H3 H26 3.4792 no 4_454
H3 H27 3.4873 no 4_454
H3 H29 3.1502 no 4_454
H3 H30 2.8580 no 4_454
H4 F21 2.9903 no 4_455
H4 F22 3.0966 no 4_455
H4 C14 3.3586 no 4_454
H4 H25 3.1930 no 4_454
H4 H58 3.1339 no 4_455
H5 C53 3.4941 no 4_455
H5 H58 3.5871 no 4_455
H6 F17 2.7505 no 2_555
H6 F21 3.3048 no 4_455
H7 F9 2.9503 no 3_656
H7 F22 2.5779 no 4_455
H7 F23 2.9585 no 4_455
H7 C13 3.2545 no 4_454
H7 C57 3.1795 no 4_455
H7 H24 3.1384 no 4_454
H8 F9 3.4350 no 3_656
H9 F22 3.3474 no 4_455
H9 F23 2.9762 no 4_455
H9 C53 3.3717 no 4_455
H9 C54 3.2039 no 4_455
H9 C57 3.3729 no 4_455
H9 H60 2.9684 no 4_455
H10 F5 2.8642 no 4_454
H10 F12 3.5400 no 2_655
H10 F13 3.5078 no 2_655
H10 F15 3.5302 no 2_655
H10 C7 3.5963 no 3_666
H10 H13 2.8224 no 3_666
H10 H15 3.5274 no 3_666
H11 F10 3.4982 no 2_655
H11 H33 3.2781 no 4_454
H11 H37 3.1070 no 4_454
H12 F5 3.5890 no 4_454
H12 F16 3.5617 no 2_555
H12 F17 3.3243 no 2_555
H12 H33 3.1833 no 4_454
H13 F11 3.3951 no 4_455
H13 F12 3.5688 no 4_455
H13 F15 3.0563 no 4_455
H13 F17 3.4265 no 2_555
H13 C6 3.5929 no 3_666
H13 C7 3.3302 no 3_666
H13 C8 3.4269 no 3_666
H13 H10 2.8224 no 3_666
H13 H13 2.4462 no 3_666
H13 H18 2.5735 no 3_666
H14 F11 3.2370 no 4_455
H14 F12 3.4748 no 4_455
H14 F15 2.8120 no 4_455
H14 F17 2.6955 no 2_555
H14 H18 3.5045 no 3_666
H15 F4 3.2417 no 2_656
H15 F5 3.2733 no 2_656
H15 F6 2.9926 no 2_656
H15 F12 3.0977 no 4_455
H15 F15 3.0096 no 4_455
H15 C34 3.4582 no 2_656
H15 H10 3.5274 no 3_666
H16 F4 2.8287 no 2_656
H16 F18 2.7591 no 4_555
H17 F11 3.3155 no 2_655
H17 F14 3.0661 no 2_655
H18 F11 2.8329 no 2_655
H18 F14 3.2385 no 2_655
H18 F15 3.1857 no 2_655
H18 F17 3.3751 no 4_555
H18 F18 2.8853 no 4_555
H18 C7 3.4242 no 3_666
H18 H13 2.5735 no 3_666
H18 H14 3.5045 no 3_666
H19 F4 3.1984 no 2_656
H19 F6 2.7717 no 2_656
H19 F27 2.8782 no 4_455
H20 F27 2.6641 no 4_455
H20 C54 3.4069 no 4_455
H20 C55 3.5234 no 4_455
H20 C58 3.5199 no 4_455
H20 H60 3.2382 no 4_455
H21 F1 3.4504 no 4_555
H21 F4 3.0679 no 2_656
H21 F6 3.2307 no 2_656
H21 F7 3.1525 no 2_656
H21 F27 2.5466 no 4_455
H22 F1 3.2532 no 4_555
H22 F4 2.4191 no 2_656
H22 F6 3.3396 no 2_656
H22 C34 3.5052 no 2_656
H23 F7 2.3950 no 2_656
H23 F9 3.1108 no 2_656
H23 F26 3.1684 no 4_455
H23 F27 2.8954 no 4_455
H23 C41 3.2900 no 2_656
H23 H3 3.4297 no 4_555
H24 F9 2.7135 no 2_656
H24 F22 2.8318 no 1_556
H24 F26 2.7454 no 4_455
H24 H3 3.5027 no 4_555
H24 H7 3.1384 no 4_555
H24 H60 3.1643 no 4_455
H25 F20 2.7123 no 1_556
H25 F21 2.9981 no 1_556
H25 F22 3.1146 no 1_556
H25 C26 3.5340 no 4_455
H25 C50 3.4124 no 1_556
H25 H3 3.5184 no 4_555
H25 H4 3.1930 no 4_555
H25 H44 3.5842 no 4_455
H25 H47 3.3579 no 4_455
H25 H49 2.8476 no 4_455
H26 F8 2.4969 no 3_656
H26 F20 2.9889 no 1_556
H26 F21 2.7981 no 1_556
H26 C41 3.5872 no 3_656
H26 C50 3.3918 no 1_556
H26 H3 3.4792 no 4_555
H27 F8 3.1322 no 3_656
H27 H3 3.4873 no 4_555
H28 F1 2.9806 no 4_555
H28 F3 3.1170 no 4_555
H29 F1 3.5938 no 4_555
H29 F3 3.0723 no 4_555
H29 F7 3.5630 no 2_656
H29 N1 3.5581 no 4_555
H29 C2 3.2395 no 4_555
H29 H2 2.5233 no 4_555
H29 H3 3.1502 no 4_555
H30 C2 2.7137 no 4_555
H30 H1 2.5375 no 4_555
H30 H2 2.3099 no 4_555
H30 H3 2.8580 no 4_555
H31 Cl1 2.9837 no 4_555
H31 H2 2.9088 no 4_555
H32 F3 3.5868 no .
H32 F5 2.8363 no .
H32 C29 3.4589 no .
H32 C30 2.8700 no .
H32 C31 3.2567 no .
H32 C34 3.5348 no .
H32 H51 2.6873 no .
H33 C2 3.5168 no 4_555
H33 H1 2.7783 no 4_555
H33 H2 3.5764 no 4_555
H33 H11 3.2781 no 4_555
H33 H12 3.1833 no 4_555
H34 F3 3.0120 no .
H34 H51 3.5263 no .
H35 F5 3.3057 no .
H35 F10 3.1938 no 3_756
H35 F12 3.5903 no 3_756
H35 F13 2.7676 no 3_756
H36 F13 3.5105 no 3_756
H36 F26 3.4428 no .
H37 Cl1 3.3347 no 4_555
H37 F10 3.0192 no 3_756
H37 F13 3.0114 no 3_756
H37 H11 3.1070 no 4_555
H38 F3 3.1142 no .
H38 F24 3.3661 no .
H39 F24 2.7059 no .
H39 C52 3.5549 no .
H39 C53 3.1341 no .
H39 C54 3.3883 no .
H39 C57 3.3366 no .
H40 C27 3.4417 no .
H40 C28 3.2928 no .
H40 C29 3.3328 no .
H40 C30 3.4442 no .
H40 C31 3.4923 no .
H40 C32 3.5054 no .
H40 C52 3.5288 no .
H41 F20 3.1920 no 4_555
H41 C45 3.5810 no 4_555
H41 C46 3.2598 no 4_555
H41 C47 3.2894 no 4_555
H41 H57 3.5494 no 4_555
H42 F14 3.4170 no 2_655
H44 F22 3.0886 no 4_555
H44 F24 3.0811 no 4_555
H44 C52 3.5322 no 4_555
H44 C57 3.5774 no 4_555
H44 H25 3.5842 no 4_554
H44 H59 2.6636 no 4_555
H45 F24 3.1873 no 4_555
H45 H59 3.5400 no 4_555
H46 F22 3.2124 no 4_555
H46 F24 2.7944 no 4_555
H47 F23 3.2206 no .
H47 F24 3.3783 no .
H47 C54 3.5273 no .
H47 H25 3.3579 no 4_554
H47 H60 3.1374 no .
H48 F23 3.2665 no .
H48 F24 2.7539 no .
H48 C57 3.5096 no .
H49 F20 2.5516 no 4_555
H49 F23 3.3418 no .
H49 C14 3.5622 no 4_554
H49 H25 2.8476 no 4_554
H51 F16 3.0887 no 3_656
H51 F18 3.4104 no 3_656
H51 C20 3.5054 no .
H51 H32 2.6873 no .
H51 H34 3.5263 no .
H51 H56 3.4848 no 3_656
H53 F2 2.5692 no 3_656
H54 F26 3.1203 no 3_756
H56 F2 3.3766 no 3_656
H56 F19 3.5710 no 3_655
H56 H51 3.4848 no 3_656
H57 F11 2.6428 no 3_655
H57 F14 2.9225 no 3_655
H57 F15 3.3442 no 3_655
H57 C39 3.5430 no 3_655
H57 C42 3.5135 no 3_655
H57 H41 3.5494 no 4_454
H58 H4 3.1339 no 4_554
H58 H5 3.5871 no 4_554
H59 C25 3.4595 no 4_454
H59 H44 2.6636 no 4_454
H59 H45 3.5400 no 4_454
H60 C12 3.4065 no 4_554
H60 C13 3.1112 no 4_554
H60 C14 3.4886 no 4_554
H60 H9 2.9684 no 4_554
H60 H20 3.2382 no 4_554
H60 H24 3.1643 no 4_554
H60 H47 3.1374 no .
H61 F25 3.3941 no 3_756

loop_
_geom_torsion_atom_site_label_1
_geom_torsion_atom_site_label_2
_geom_torsion_atom_site_label_3
_geom_torsion_atom_site_label_4
_geom_torsion
_geom_torsion_publ_flag
Cl1 Mo1 P1 C1 93.12(10) no
Cl1 Mo1 P1 C5 -36.65(10) no
Cl1 Mo1 P1 C9 -152.92(10) no
Cl1 Mo1 P2 C10 51.2(3) no
Cl1 Mo1 P2 C11 171.19(17) no
Cl1 Mo1 P2 C17 -66.0(3) no
Cl1 Mo1 P3 C18 166.56(9) no
Cl1 Mo1 P3 C19 -80.05(12) no
Cl1 Mo1 P3 C23 51.51(10) no
P1 Mo1 P2 C10 -28.97(10) no
P1 Mo1 P2 C11 91.05(12) no
P1 Mo1 P2 C17 -146.17(9) no
P2 Mo1 P1 C1 -109.94(10) no
P2 Mo1 P1 C5 120.29(10) no
P2 Mo1 P1 C9 4.02(9) no
P1 Mo1 P3 C18 46.33(19) no
P1 Mo1 P3 C19 159.72(11) no
P1 Mo1 P3 C23 -68.73(18) no
P3 Mo1 P1 C1 -146.58(12) no
P3 Mo1 P1 C5 83.65(16) no
P3 Mo1 P1 C9 -32.6(2) no
N1 Mo1 P1 C1 -13.3(2) no
N1 Mo1 P1 C5 -143.1(2) no
N1 Mo1 P1 C9 100.6(2) no
P2 Mo1 P3 C18 9.75(8) no
P2 Mo1 P3 C19 123.14(11) no
P2 Mo1 P3 C23 -105.30(10) no
P3 Mo1 P2 C10 133.04(11) no
P3 Mo1 P2 C11 -106.95(11) no
P3 Mo1 P2 C17 15.83(8) no
N1 Mo1 P2 C10 -128.8(3) no
N1 Mo1 P2 C11 -8.8(3) no
N1 Mo1 P2 C17 114.0(3) no
N1 Mo1 P3 C18 -87.3(3) no
N1 Mo1 P3 C19 26.1(3) no
N1 Mo1 P3 C23 157.7(3) no
Mo1 P1 C1 C2 -59.7(4) no
Mo1 P1 C1 C3 176.1(3) no
Mo1 P1 C1 C4 56.6(5) no
Mo1 P1 C5 C6 78.2(6) no
Mo1 P1 C5 C7 -157.2(3) no
Mo1 P1 C5 C8 -41.4(5) no
Mo1 P1 C9 C10 26.7(5) no
C1 P1 C5 C6 -51.3(7) no
C1 P1 C5 C7 73.3(5) no
C1 P1 C5 C8 -170.9(4) no
C5 P1 C1 C2 71.2(5) no
C5 P1 C1 C3 -53.0(6) no
C5 P1 C1 C4 -172.5(4) no
C1 P1 C9 C10 145.8(4) no
C9 P1 C1 C2 -176.2(4) no
C9 P1 C1 C3 59.6(5) no
C9 P1 C1 C4 -59.9(5) no
C5 P1 C9 C10 -96.1(5) no
C9 P1 C5 C6 -163.5(5) no
C9 P1 C5 C7 -38.9(5) no
C9 P1 C5 C8 76.9(5) no
Mo1 P2 C10 C9 55.0(5) no
Mo1 P2 C11 C12 -161.3(3) no
Mo1 P2 C11 C16 21.4(6) no
Mo1 P2 C17 C18 -43.2(5) no
C10 P2 C11 C12 -40.7(5) no
C10 P2 C11 C16 142.0(5) no
C11 P2 C10 C9 -71.8(5) no
C10 P2 C17 C18 -160.9(4) no
C17 P2 C10 C9 175.6(4) no
C11 P2 C17 C18 85.9(5) no
C17 P2 C11 C12 72.7(5) no
C17 P2 C11 C16 -104.5(5) no
Mo1 P3 C18 C17 -39.6(5) no
Mo1 P3 C19 C20 -62.0(4) no
Mo1 P3 C19 C21 175.7(4) no
Mo1 P3 C19 C22 55.0(7) no
Mo1 P3 C23 C24 29.9(5) no
Mo1 P3 C23 C25 149.1(5) no
Mo1 P3 C23 C26 -85.5(5) no
C18 P3 C19 C20 54.2(5) no
C18 P3 C19 C21 -68.0(6) no
C18 P3 C19 C22 171.2(6) no
C19 P3 C18 C17 -161.0(5) no
C18 P3 C23 C24 -86.2(5) no
C18 P3 C23 C25 33.0(7) no
C18 P3 C23 C26 158.3(5) no
C23 P3 C18 C17 78.6(6) no
C19 P3 C23 C24 161.6(4) no
C19 P3 C23 C25 -79.2(6) no
C19 P3 C23 C26 46.1(6) no
C23 P3 C19 C20 168.3(4) no
C23 P3 C19 C21 46.1(6) no
C23 P3 C19 C22 -74.7(6) no
F13 F10 F14 F11 8(8) no
F13 F10 F14 C42 -26(6) no
F14 F10 F13 F12 2(11) no
F14 F10 F13 C42 25(6) no
F13 F10 C42 F11 122(4) no
F13 F10 C42 F12 18(5) no
F13 F10 C42 F13 0(3) no
F13 F10 C42 F14 157(5) no
F13 F10 C42 F15 77(5) no
F13 F10 C42 C39 -105(4) no
C42 F10 F13 F12 -23(6) no
C42 F10 F13 C42 0.0(6) no
F14 F10 C42 F11 -35(3) no
F14 F10 C42 F12 -139.3(18) no
F14 F10 C42 F13 -157(4) no
F14 F10 C42 F14 0.0(14) no
F14 F10 C42 F15 -80(3) no
F14 F10 C42 C39 98(2) no
C42 F10 F14 F11 34(3) no
C42 F10 F14 C42 0.0(7) no
F14 F11 F15 F12 3(10) no
F14 F11 F15 C42 -22(5) no
F15 F11 F14 F10 -11(6) no
F15 F11 F14 C42 21(5) no
F14 F11 C42 F10 38.3(18) no
F14 F11 C42 F12 145.7(17) no
F14 F11 C42 F13 81(2) no
F14 F11 C42 F14 0.0(14) no
F14 F11 C42 F15 161(3) no
F14 F11 C42 C39 -94(2) no
C42 F11 F14 F10 -32.0(15) no
C42 F11 F14 C42 0.0(6) no
F15 F11 C42 F10 -123(4) no
F15 F11 C42 F12 -15(4) no
F15 F11 C42 F13 -80(4) no
F15 F11 C42 F14 -161(4) no
F15 F11 C42 F15 -0(3) no
F15 F11 C42 C39 105(4) no
C42 F11 F15 F12 25(6) no
C42 F11 F15 C42 0.0(6) no
F13 F12 F15 F11 8(8) no
F13 F12 F15 C42 33(3) no
F15 F12 F13 F10 -10(7) no
F15 F12 F13 C42 -34(3) no
F13 F12 C42 F10 -13(3) no
F13 F12 C42 F11 -125(3) no
F13 F12 C42 F13 0(2) no
F13 F12 C42 F14 -78(3) no
F13 F12 C42 F15 -137(3) no
F13 F12 C42 C39 112(3) no
C42 F12 F13 F10 25(5) no
C42 F12 F13 C42 0.0(7) no
F15 F12 C42 F10 124(3) no
F15 F12 C42 F11 12(3) no
F15 F12 C42 F13 137(3) no
F15 F12 C42 F14 59(4) no
F15 F12 C42 F15 0(3) no
F15 F12 C42 C39 -111(3) no
C42 F12 F15 F11 -26(6) no
C42 F12 F15 C42 0.0(7) no
F10 F13 C42 F10 0(4) no
F10 F13 C42 F11 -79(5) no
F10 F13 C42 F12 -161(5) no
F10 F13 C42 F14 -21(5) no
F10 F13 C42 F15 -124(5) no
F10 F13 C42 C39 96(5) no
F12 F13 C42 F10 161(4) no
F12 F13 C42 F11 82(3) no
F12 F13 C42 F12 0.0(17) no
F12 F13 C42 F14 140(2) no
F12 F13 C42 F15 37(3) no
F12 F13 C42 C39 -103(3) no
F10 F14 C42 F10 0(3) no
F10 F14 C42 F11 139(3) no
F10 F14 C42 F12 80(4) no
F10 F14 C42 F13 15(3) no
F10 F14 C42 F15 127(3) no
F10 F14 C42 C39 -110(3) no
F11 F14 C42 F10 -139(2) no
F11 F14 C42 F11 0.0(14) no
F11 F14 C42 F12 -60(3) no
F11 F14 C42 F13 -124.0(18) no
F11 F14 C42 F15 -12.8(17) no
F11 F14 C42 C39 111.0(17) no
F11 F15 C42 F10 79(4) no
F11 F15 C42 F11 0(2) no
F11 F15 C42 F12 162(4) no
F11 F15 C42 F13 121(3) no
F11 F15 C42 F14 16(3) no
F11 F15 C42 C39 -99(3) no
F12 F15 C42 F10 -83(3) no
F12 F15 C42 F11 -162(4) no
F12 F15 C42 F12 0.0(18) no
F12 F15 C42 F13 -40(3) no
F12 F15 C42 F14 -146(3) no
F12 F15 C42 C39 100(3) no
P1 C9 C10 P2 -53.0(6) no
P2 C11 C12 C13 -178.5(5) no
P2 C11 C16 C15 177.6(5) no
C12 C11 C16 C15 0.3(10) no
C16 C11 C12 C13 -1.0(11) no
C11 C12 C13 C14 1.1(12) no
C12 C13 C14 C15 -0.5(11) no
C13 C14 C15 C16 -0.2(11) no
C14 C15 C16 C11 0.3(12) no
P2 C17 C18 P3 53.4(7) no
C28 C27 C32 C31 0.5(9) no
C32 C27 C28 C29 -2.9(9) no
C28 C27 B1 C35 -140.6(6) no
C28 C27 B1 C43 -26.4(9) no
C28 C27 B1 C51 97.8(7) no
B1 C27 C28 C29 -177.4(5) no
C32 C27 B1 C35 45.0(8) no
C32 C27 B1 C43 159.3(5) no
C32 C27 B1 C51 -76.5(7) no
B1 C27 C32 C31 175.4(5) no
C27 C28 C29 C30 2.5(10) no
C27 C28 C29 C33 -179.3(6) no
C28 C29 C30 C31 0.5(9) no
C28 C29 C33 F1 31.2(11) no
C28 C29 C33 F2 151.0(6) no
C28 C29 C33 F3 -87.9(8) no
C30 C29 C33 F1 -150.5(7) no
C30 C29 C33 F2 -30.8(10) no
C30 C29 C33 F3 90.3(9) no
C33 C29 C30 C31 -177.7(6) no
C29 C30 C31 C32 -2.8(9) no
C29 C30 C31 C34 177.5(6) no
C30 C31 C32 C27 2.3(10) no
C30 C31 C34 F4 64.1(9) no
C30 C31 C34 F5 -54.3(12) no
C30 C31 C34 F6 178.0(6) no
C32 C31 C34 F4 -115.6(9) no
C32 C31 C34 F5 126.0(9) no
C32 C31 C34 F6 -1.7(10) no
C34 C31 C32 C27 -177.9(6) no
C36 C35 C40 C39 0.0(8) no
C40 C35 C36 C37 -0.7(8) no
C36 C35 B1 C27 34.8(7) no
C36 C35 B1 C43 -85.5(7) no
C36 C35 B1 C51 150.6(5) no
B1 C35 C36 C37 171.7(5) no
C40 C35 B1 C27 -153.4(6) no
C40 C35 B1 C43 86.4(7) no
C40 C35 B1 C51 -37.5(8) no
B1 C35 C40 C39 -172.2(5) no
C35 C36 C37 C38 0.5(9) no
C35 C36 C37 C41 -178.9(5) no
C36 C37 C38 C39 0.3(9) no
C36 C37 C41 F7 -50.9(9) no
C36 C37 C41 F8 66.2(8) no
C36 C37 C41 F9 -172.3(5) no
C38 C37 C41 F7 129.7(7) no
C38 C37 C41 F8 -113.2(8) no
C38 C37 C41 F9 8.3(9) no
C41 C37 C38 C39 179.7(5) no
C37 C38 C39 C40 -1.0(9) no
C37 C38 C39 C42 178.5(5) no
C38 C39 C40 C35 0.8(9) no
C38 C39 C42 F10 -10.5(10) no
C38 C39 C42 F11 118.8(8) no
C38 C39 C42 F12 -128.3(7) no
C38 C39 C42 F13 -56.4(10) no
C38 C39 C42 F14 58.1(8) no
C38 C39 C42 F15 167.3(6) no
C40 C39 C42 F10 169.0(6) no
C40 C39 C42 F11 -61.7(10) no
C40 C39 C42 F12 51.2(9) no
C40 C39 C42 F13 123.1(8) no
C40 C39 C42 F14 -122.4(7) no
C40 C39 C42 F15 -13.2(10) no
C42 C39 C40 C35 -178.7(6) no
C44 C43 C48 C47 2.1(10) no
C48 C43 C44 C45 -3.1(10) no
C44 C43 B1 C27 -43.9(9) no
C44 C43 B1 C35 75.2(9) no
C44 C43 B1 C51 -161.9(7) no
B1 C43 C44 C45 -170.8(6) no
C48 C43 B1 C27 149.6(6) no
C48 C43 B1 C35 -91.3(7) no
C48 C43 B1 C51 31.6(10) no
B1 C43 C48 C47 169.4(6) no
C43 C44 C45 C46 2.3(11) no
C43 C44 C45 C49 179.9(6) no
C44 C45 C46 C47 -0.3(11) no
C44 C45 C49 F16 -39.4(12) no
C44 C45 C49 F17 -161.5(7) no
C44 C45 C49 F18 79.4(9) no
C46 C45 C49 F16 138.1(8) no
C46 C45 C49 F17 16.1(12) no
C46 C45 C49 F18 -103.1(9) no
C49 C45 C46 C47 -177.9(7) no
C45 C46 C47 C48 -0.6(11) no
C45 C46 C47 C50 -177.6(6) no
C46 C47 C48 C43 -0.4(11) no
C46 C47 C50 F19 -40.8(10) no
C46 C47 C50 F20 77.6(8) no
C46 C47 C50 F21 -160.5(6) no
C48 C47 C50 F19 142.2(7) no
C48 C47 C50 F20 -99.4(9) no
C48 C47 C50 F21 22.5(10) no
C50 C47 C48 C43 176.6(7) no
C52 C51 C56 C55 1.5(11) no
C56 C51 C52 C53 1.6(11) no
C52 C51 B1 C27 -88.6(7) no
C52 C51 B1 C35 151.4(6) no
C52 C51 B1 C43 34.3(11) no
B1 C51 C52 C53 171.6(6) no
C56 C51 B1 C27 81.0(8) no
C56 C51 B1 C35 -39.0(9) no
C56 C51 B1 C43 -156.1(7) no
B1 C51 C56 C55 -168.9(7) no
C51 C52 C53 C54 -2.9(12) no
C51 C52 C53 C57 179.4(7) no
C52 C53 C54 C55 1.1(11) no
C52 C53 C57 F22 -53.5(11) no
C52 C53 C57 F23 -174.9(7) no
C52 C53 C57 F24 64.1(8) no
C54 C53 C57 F22 128.9(8) no
C54 C53 C57 F23 7.5(11) no
C54 C53 C57 F24 -113.5(8) no
C57 C53 C54 C55 178.7(7) no
C53 C54 C55 C56 2.0(12) no
C53 C54 C55 C58 -178.9(7) no
C54 C55 C56 C51 -3.4(12) no
C54 C55 C58 F25 155.8(7) no
C54 C55 C58 F26 36.3(11) no
C54 C55 C58 F27 -80.5(9) no
C56 C55 C58 F25 -25.0(11) no
C56 C55 C58 F26 -144.5(8) no
C56 C55 C58 F27 98.7(9) no
C58 C55 C56 C51 177.5(7) no
